data_7715114
loop_
_publ_author_name
'Jiao, Yushu'
'Sanz, Sergio'
'van Leusen, Jan'
'Gracia, David'
'Canaj, Angelos B.'
'Evangelisti, Marco'
'Brechin, Euan K.'
'Dalgarno, Scott J.'
'K&#xf6;gerler, Paul'

_publ_section_title
;
 Tandem templating strategies facilitate the assembly of
 calix[8]arene-supported Ln<sub>18</sub> clusters.
;
_journal_issue 10
_journal_name_full 'Dalton transactions (Cambridge, England : 2003)'
_journal_page_first 4624
_journal_page_last 4630
_journal_paper_doi 10.1039/d4dt00280f
_journal_volume 53
_journal_year 2024
_chemical_formula_moiety 'C320 H420 Cl6 La18 N18 O69, Cl, 2(O), 12[C3H7NO]'
_chemical_formula_sum 'C356 H549 Cl7 La18 N30 O83'
_chemical_formula_weight 9325.75
_chemical_name_systematic La18
_space_group_crystal_system trigonal
_space_group_IT_number 163
_space_group_name_Hall '-P 3 2c'
_space_group_name_H-M_alt 'P -3 1 c'
_atom_sites_solution_hydrogens geom
_atom_sites_solution_primary dual
_audit_creation_date 2023-10-03
_audit_creation_method
;
Olex2 1.5
(compiled 2023.03.06 svn.rbb2c1857 for OlexSys, GUI svn.r6748)
;
_audit_update_record
;
2023-10-03 deposited with the CCDC.	2024-02-01 downloaded from the CCDC.
;
_cell_angle_alpha 90
_cell_angle_beta 90
_cell_angle_gamma 120
_cell_formula_units_Z 2
_cell_length_a 32.5846(4)
_cell_length_b 32.5846(4)
_cell_length_c 34.4461(6)
_cell_measurement_reflns_used 9488
_cell_measurement_temperature 100(2)
_cell_measurement_theta_max 60.84
_cell_measurement_theta_min 3.13
_cell_volume 31673.5(8)
_computing_cell_refinement 'SAINT V8.40B (?, 2016)'
_computing_data_reduction 'SAINT V8.40B (?, 2016)'
_computing_molecular_graphics 'Olex2 1.5 (Dolomanov et al., 2009)'
_computing_publication_material 'Olex2 1.5 (Dolomanov et al., 2009)'
_computing_structure_refinement 'SHELXL 2014/7 (Sheldrick, 2015)'
_computing_structure_solution 'SHELXT 2014/5 (Sheldrick, 2014)'
_diffrn_ambient_temperature 100(2)
_diffrn_measured_fraction_theta_full 0.997
_diffrn_measured_fraction_theta_max 0.997
_diffrn_measurement_device_type 'Bruker APEX-II CCD'
_diffrn_measurement_method '\f and \w scans'
_diffrn_radiation_type CuK\a
_diffrn_radiation_wavelength 1.54178
_diffrn_reflns_av_R_equivalents 0.1166
_diffrn_reflns_av_unetI/netI 0.0431
_diffrn_reflns_Laue_measured_fraction_full 0.997
_diffrn_reflns_Laue_measured_fraction_max 0.997
_diffrn_reflns_limit_h_max 38
_diffrn_reflns_limit_h_min -37
_diffrn_reflns_limit_k_max 37
_diffrn_reflns_limit_k_min -38
_diffrn_reflns_limit_l_max 40
_diffrn_reflns_limit_l_min -40
_diffrn_reflns_number 458160
_diffrn_reflns_point_group_measured_fraction_full 0.997
_diffrn_reflns_point_group_measured_fraction_max 0.997
_diffrn_reflns_theta_full 65.344
_diffrn_reflns_theta_max 65.344
_diffrn_reflns_theta_min 3.132
_diffrn_source_current 1.1
_diffrn_source_power 0.05500000000000001
_diffrn_source_voltage 50.0
_diffrn_standards_number 0
_exptl_absorpt_coefficient_mu 9.799
_exptl_absorpt_correction_T_max 0.7516
_exptl_absorpt_correction_T_min 0.3649
_exptl_absorpt_correction_type multi-scan
_exptl_absorpt_process_details
;
SADABS-2016/2 (Bruker,2016) was used for absorption correction.
wR2(int) was 0.1293 before and 0.0611 after correction.
The Ratio of minimum to maximum transmission is 0.4855.
The \l/2 correction factor is Not present.
;
_exptl_crystal_colour brown
_exptl_crystal_colour_primary brown
_exptl_crystal_density_diffrn 0.978
_exptl_crystal_description block
_exptl_crystal_F_000 9408
_exptl_crystal_size_max 0.4
_exptl_crystal_size_mid 0.24
_exptl_crystal_size_min 0.08
_refine_diff_density_max 1.055
_refine_diff_density_min -1.125
_refine_diff_density_rms 0.095
_refine_ls_extinction_method none
_refine_ls_goodness_of_fit_ref 0.999
_refine_ls_hydrogen_treatment constr
_refine_ls_matrix_type full
_refine_ls_number_parameters 852
_refine_ls_number_reflns 18091
_refine_ls_number_restraints 470
_refine_ls_restrained_S_all 0.995
_refine_ls_R_factor_all 0.1262
_refine_ls_R_factor_gt 0.0832
_refine_ls_shift/su_max 0.001
_refine_ls_shift/su_mean 0.000
_refine_ls_structure_factor_coef Fsqd
_refine_ls_weighting_details 'w=1/[\s^2^(Fo^2^)+(0.2000P)^2^] where P=(Fo^2^+2Fc^2^)/3'
_refine_ls_weighting_scheme calc
_refine_ls_wR_factor_gt 0.2445
_refine_ls_wR_factor_ref 0.3071
_reflns_Friedel_coverage 0.000
_reflns_number_gt 8434
_reflns_number_total 18091
_reflns_threshold_expression 'I > 2\s(I)'
_cod_data_source_file d4dt00280f2.cif
_cod_data_source_block la18
_cod_depositor_comments 'Adding full bibliography for 7715114.cif.'
_cod_original_cell_volume 31673.5(10)
_cod_database_code 7715114
_shelx_shelxl_version_number 2014/7
_shelx_space_group_comment
;
The symmetry employed for this shelxl refinement is uniquely defined
by the following loop, which should always be used as a source of
symmetry information in preference to the above space-group names.
They are only intended as comments.
;
_shelx_estimated_absorpt_t_max 0.508
_shelx_estimated_absorpt_t_min 0.111
_olex2_refinement_description
;
1. Fixed Uiso
 At 1.2 times of:
  All C(H) groups, All C(H,H) groups
 At 1.5 times of:
  All C(H,H,H) groups
2. Restrained distances
 O9-C90 = O9-C93 = O12-C80 = O12-C83
 1.2 with sigma of 0.02
 N1-C93 = N1-C90 = N1-C94 = N1-C91 = N1-C95 = N1-C92
 1.45 with sigma of 0.02
 N4-C83 = N4-C81 = N4-C84 = N4-C82 = N4-C85 = N4-C80
 1.45 with sigma of 0.02
 C53-C50 = C56-C50 = C55-C50 = C52-C50 = C54-C50 = C51-C50
 1.54 with sigma of 0.02
 O8-C59 = O8-C58
 1.2 with sigma of 0.02
 N2-C57 = N2-C63 = N2-C58 = N7-C59 = N7-C62 = N7-C61
 1.45 with sigma of 0.02
 C58-C57
 2.5 with sigma of 0.04
 C57-C63
 2.5 with sigma of 0.04
 C63-C58
 2.5 with sigma of 0.04
 C59-C62
 2.5 with sigma of 0.04
 C62-C61
 2.5 with sigma of 0.04
 C61-C59
 2.5 with sigma of 0.04
 C54-C56
 2.54 with sigma of 0.04
 C54-C55
 2.54 with sigma of 0.04
 C56-C55
 2.54 with sigma of 0.04
 C36-C39 \\sim C36-C37 \\sim C36-C38 \\sim C36-C41 \\sim C36-C40 \\sim C36-C42
\\sim C36-C11
 with sigma of 0.02
 C93-C94 \\sim C94-C95 \\sim C91-C92
 with sigma of 0.04
 N1-C93 \\sim N1-C94 \\sim N1-C95 \\sim N1-C90 \\sim N1-C91 \\sim N1-C92
 with sigma of 0.02
 C29-C4 \\sim C29-C30 \\sim C29-C31 \\sim C29-C32 \\sim C29-C33 \\sim C29-C34
\\sim C29-C35
 with sigma of 0.02
 C30-C31 \\sim C30-C32 \\sim C31-C32 \\sim C33-C34 \\sim C33-C35 \\sim C34-C35
 with sigma of 0.04
 C29-C30 \\sim C29-C33
 with sigma of 0.02
 C29-C31 \\sim C29-C34
 with sigma of 0.02
 C29-C32 \\sim C29-C35
 with sigma of 0.02
 N4-C80 \\sim N4-C81 \\sim N4-C85 \\sim N4-C84 \\sim N4-C83 \\sim N4-C82
 with sigma of 0.02
 C43-C46 \\sim C43-C47
 with sigma of 0.02
 C43-C44 \\sim C43-C45 \\sim C43-C46 \\sim C43-C47 \\sim C43-C48 \\sim C43-C49
\\sim C43-C18
 with sigma of 0.02
 C43-C44 \\sim C43-C48
 with sigma of 0.02
 C43-C45 \\sim C43-C49
 with sigma of 0.02
 C50-C53 \\sim C50-C56
 with sigma of 0.02
 C50-C52 \\sim C50-C55
 with sigma of 0.02
 C50-C52 \\sim C50-C54 \\sim C50-C55 \\sim C50-C51 \\sim C50-C56 \\sim C50-C53
\\sim C50-C25
 with sigma of 0.02
 C50-C51 \\sim C50-C54
 with sigma of 0.02
3. Restrained planarity
 C58, N2, C63, C57
 with sigma of 0.1
 C62, C61, N7, C59
 with sigma of 0.1
4. Uiso/Uaniso restraints and constraints
Uanis(O5) = Uanis(O28)
5. Rigid body (RIGU) restrains
 C36, C37, C38, C39, C40, C41, C42
 with sigma for 1-2 distances of 0.001 and sigma for 1-3 distances of 0.001
 O9, N1, C93, C94, C95, C90, C91, C92
 with sigma for 1-2 distances of 0.001 and sigma for 1-3 distances of 0.001
 C29, C30, C31, C32, C33, C34, C35
 with sigma for 1-2 distances of 0.001 and sigma for 1-3 distances of 0.001
 O12, N4, C80, C81, C85, C84, C83, C82
 with sigma for 1-2 distances of 0.001 and sigma for 1-3 distances of 0.001
 O11, C60
 with sigma for 1-2 distances of 0.001 and sigma for 1-3 distances of 0.001
 C43, C44, C45, C46, C47, C48, C49
 with sigma for 1-2 distances of 0.001 and sigma for 1-3 distances of 0.001
 C50, C51, C52, C53, C54, C55, C56
 with sigma for 1-2 distances of 0.001 and sigma for 1-3 distances of 0.001
 O8, C58, N2, N7, C59, C61, C57, C62, C63
 with sigma for 1-2 distances of 0.001 and sigma for 1-3 distances of 0.004
6. Others
 Fixed Sof: C58(0.5) H58(0.5) N2(0.5) N7(0.5) C59(0.5) H59(0.5) C44(0.5)
 H44A(0.5) H44B(0.5) H44C(0.5) C45(0.5) H45A(0.5) H45B(0.5) H45C(0.5) C46(0.5)
 H46A(0.5) H46B(0.5) H46C(0.5) C61(0.5) H61A(0.5) H61B(0.5) H61C(0.5) C57(0.5)
 H57A(0.5) H57B(0.5) H57C(0.5) C51(0.75) H51A(0.75) H51B(0.75) H51C(0.75)
 C52(0.75) H52A(0.75) H52B(0.75) H52C(0.75) C53(0.75) H53A(0.75) H53B(0.75)
 H53C(0.75) C30(0.5) H30A(0.5) H30B(0.5) H30C(0.5) C31(0.5) H31A(0.5) H31B(0.5)
 H31C(0.5) C32(0.5) H32A(0.5) H32B(0.5) H32C(0.5) C37(0.5) H37A(0.5) H37B(0.5)
 H37C(0.5) C38(0.5) H38A(0.5) H38B(0.5) H38C(0.5) C39(0.5) H39A(0.5) H39B(0.5)
 H39C(0.5) C80(0.5) H80(0.5) C81(0.5) H81A(0.5) H81B(0.5) H81C(0.5) C85(0.5)
 H85A(0.5) H85B(0.5) H85C(0.5) C93(0.5) H93(0.5) C94(0.5) H94A(0.5) H94B(0.5)
 H94C(0.5) C95(0.5) H95A(0.5) H95B(0.5) H95C(0.5) C40(0.5) H40A(0.5) H40B(0.5)
 H40C(0.5) C41(0.5) H41A(0.5) H41B(0.5) H41C(0.5) C42(0.5) H42A(0.5) H42B(0.5)
 H42C(0.5) C84(0.5) H84A(0.5) H84B(0.5) H84C(0.5) C83(0.5) H83(0.5) C90(0.5)
 H90(0.5) C91(0.5) H91A(0.5) H91B(0.5) H91C(0.5) C92(0.5) H92A(0.5) H92B(0.5)
 H92C(0.5) O5(0.166667) C33(0.5) H33A(0.5) H33B(0.5) H33C(0.5) C34(0.5)
 H34A(0.5) H34B(0.5) H34C(0.5) C35(0.5) H35A(0.5) H35B(0.5) H35C(0.5) C82(0.5)
 H82A(0.5) H82B(0.5) H82C(0.5) C62(0.25) O28(0.166667) C47(0.5) H47A(0.5)
 H47B(0.5) H47C(0.5) C48(0.5) H48A(0.5) H48B(0.5) H48C(0.5) C49(0.5) H49A(0.5)
 H49B(0.5) H49C(0.5) C54(0.25) H54A(0.25) H54B(0.25) H54C(0.25) C55(0.25)
 H55A(0.25) H55B(0.25) H55C(0.25) C56(0.25) H56A(0.25) H56B(0.25) H56C(0.25)
 C63(0.75)
7.a Secondary CH2 refined with riding coordinates:
 C1(H1A,H1B), C8(H8A,H8B), C15(H15A,H15B), C22(H22A,H22B)
7.b Me refined with riding coordinates:
 C44(H44A,H44B,H44C), C45(H45A,H45B,H45C), C46(H46A,H46B,H46C), C61(H61A,H61B,
 H61C), C57(H57A,H57B,H57C), C51(H51A,H51B,H51C), C52(H52A,H52B,H52C), C53(H53A,
 H53B,H53C), C30(H30A,H30B,H30C), C31(H31A,H31B,H31C), C32(H32A,H32B,H32C),
 C37(H37A,H37B,H37C), C38(H38A,H38B,H38C), C39(H39A,H39B,H39C), C81(H81A,H81B,
 H81C), C85(H85A,H85B,H85C), C94(H94A,H94B,H94C), C95(H95A,H95B,H95C), C40(H40A,
 H40B,H40C), C41(H41A,H41B,H41C), C42(H42A,H42B,H42C), C84(H84A,H84B,H84C),
 C91(H91A,H91B,H91C), C92(H92A,H92B,H92C), C33(H33A,H33B,H33C), C34(H34A,H34B,
 H34C), C35(H35A,H35B,H35C), C82(H82A,H82B,H82C), C47(H47A,H47B,H47C), C48(H48A,
 H48B,H48C), C49(H49A,H49B,H49C), C54(H54A,H54B,H54C), C55(H55A,H55B,H55C),
 C56(H56A,H56B,H56C)
7.c Aromatic/amide H refined with riding coordinates:
 C58(H58), C3(H3), C5(H5), C10(H10), C12(H12), C17(H17), C19(H19), C24(H24),
 C26(H26), C59(H59), C80(H80), C93(H93), C83(H83), C90(H90)
;
_smtbx_masks_void_probe_radius 1.2
_smtbx_masks_void_truncation_radius 1.2
_olex2_submission_special_instructions 'No special instructions were received'

loop_
_space_group_symop_operation_xyz
'x, y, z'
'-y, x-y, z'
'-x+y, -x, z'
'-y, -x, -z+1/2'
'-x+y, y, -z+1/2'
'x, x-y, -z+1/2'
'-x, -y, -z'
'y, -x+y, -z'
'x-y, x, -z'
'y, x, z-1/2'
'x-y, -y, z-1/2'
'-x, -x+y, z-1/2'

loop_
_atom_site_label
_atom_site_type_symbol
_atom_site_fract_x
_atom_site_fract_y
_atom_site_fract_z
_atom_site_U_iso_or_equiv
_atom_site_adp_type
_atom_site_occupancy
_atom_site_site_symmetry_order
_atom_site_calc_flag
_atom_site_refinement_flags_posn
_atom_site_refinement_flags_adp
_atom_site_refinement_flags_occupancy
_atom_site_disorder_assembly
_atom_site_disorder_group
La1 La 0.82489(2) 0.41244(2) 0.32410(2) 0.1222(3) Uani 1 1 d . . . . .
La2 La 0.81274(3) 0.49237(3) 0.24999(2) 0.1434(3) Uani 1 1 d . . . . .
La3 La 0.72014(2) 0.27987(2) 0.35348(2) 0.1268(3) Uani 1 1 d . . . . .
O1 O 0.7997(2) 0.3487(2) 0.37048(14) 0.133(2) Uani 1 1 d . . . . .
O2 O 0.7999(2) 0.4515(2) 0.37046(14) 0.130(2) Uani 1 1 d . . . . .
O3 O 0.8693(3) 0.4984(3) 0.29787(16) 0.136(2) Uani 1 1 d . . . . .
O4 O 0.8695(3) 0.4983(3) 0.20226(15) 0.136(2) Uani 1 1 d . . . . .
O9 O 0.8982(3) 0.4490(3) 0.35947(15) 0.139(2) Uani 1 1 d D U . . .
O6 O 0.8279(4) 0.41396(19) 0.2500 0.144(3) Uani 1 2 d S T P . .
O7 O 0.7625(2) 0.3338(2) 0.29503(15) 0.1275(18) Uani 1 1 d . . . . .
O8 O 0.8639(3) 0.5767(4) 0.25003(19) 0.179(3) Uani 1 1 d D U . . .
C58 C 0.8729(13) 0.6156(8) 0.2382(9) 0.241(10) Uani 0.5 1 d D U P A 1
H58 H 0.8614 0.6236 0.2158 0.289 Uiso 0.5 1 calc R U P A 1
Cl10 Cl 0.76397(11) 0.52775(11) 0.30127(6) 0.1517(10) Uani 1 1 d . . . . .
O11 O 0.7118(2) 0.3561(2) 0.35531(14) 0.129(2) Uani 1 1 d . U . . .
O12 O 0.7571(3) 0.2433(3) 0.3943(2) 0.169(3) Uani 1 1 d D U . . .
O13 O 0.6658(2) 0.2373(2) 0.29469(15) 0.1284(18) Uani 1 1 d . . . . .
O14 O 0.7086(3) 0.2916(3) 0.42479(16) 0.165(3) Uani 1 1 d . . . . .
N1 N 0.9691(4) 0.4850(4) 0.3906(2) 0.175(3) Uani 1 1 d D U . . .
N2 N 0.9061(11) 0.6467(8) 0.2677(8) 0.248(8) Uani 0.5 1 d D U P A 1
N4 N 0.7883(5) 0.2119(5) 0.4344(3) 0.195(4) Uani 1 1 d D U . . .
N7 N 0.9079(11) 0.6486(9) 0.2302(8) 0.234(8) Uani 0.5 1 d D U P A 2
C1 C 0.8652(4) 0.3130(4) 0.3640(3) 0.140(3) Uani 1 1 d . . . . .
H1A H 0.8373 0.3036 0.3471 0.168 Uiso 1 1 calc R U . . .
H1B H 0.8660 0.2839 0.3708 0.168 Uiso 1 1 calc R U . . .
C2 C 0.8587(4) 0.3342(4) 0.4007(2) 0.125(3) Uani 1 1 d . . . . .
C3 C 0.8829(4) 0.3344(4) 0.4347(3) 0.146(4) Uani 1 1 d . . . . .
H3 H 0.9040 0.3223 0.4342 0.175 Uiso 1 1 calc R U . . .
C4 C 0.8754(4) 0.3532(4) 0.4699(2) 0.140(3) Uani 1 1 d D . . . .
C5 C 0.8449(4) 0.3709(4) 0.4706(2) 0.135(3) Uani 1 1 d . . . . .
H5 H 0.8386 0.3812 0.4945 0.162 Uiso 1 1 calc R U . . .
C6 C 0.8231(4) 0.3741(4) 0.4369(2) 0.126(3) Uani 1 1 d . . . . .
C7 C 0.8264(4) 0.3514(4) 0.4020(2) 0.129(3) Uani 1 1 d . . . . .
C8 C 0.7930(4) 0.3972(4) 0.4388(2) 0.126(3) Uani 1 1 d . . . . .
H8A H 0.7702 0.3859 0.4169 0.151 Uiso 1 1 calc R U . . .
H8B H 0.7747 0.3882 0.4633 0.151 Uiso 1 1 calc R U . . .
C9 C 0.8226(4) 0.4485(4) 0.4369(2) 0.125(3) Uani 1 1 d . . . . .
C10 C 0.8454(4) 0.4740(5) 0.4703(2) 0.135(3) Uani 1 1 d . . . . .
H10 H 0.8400 0.4576 0.4942 0.162 Uiso 1 1 calc R U . . .
C11 C 0.8757(4) 0.5228(5) 0.4696(3) 0.142(4) Uani 1 1 d D . . . .
C12 C 0.8833(4) 0.5489(4) 0.4343(3) 0.143(4) Uani 1 1 d . . . . .
H12 H 0.9048 0.5821 0.4333 0.171 Uiso 1 1 calc R U . . .
C13 C 0.8579(4) 0.5240(5) 0.4010(2) 0.130(3) Uani 1 1 d . . . . .
C14 C 0.8261(4) 0.4738(4) 0.4026(2) 0.129(3) Uani 1 1 d . . . . .
C15 C 0.8656(4) 0.5531(4) 0.3646(3) 0.140(3) Uani 1 1 d . . . . .
H15A H 0.8675 0.5833 0.3720 0.168 Uiso 1 1 calc R U . . .
H15B H 0.8377 0.5358 0.3475 0.168 Uiso 1 1 calc R U . . .
C16 C 0.9111(5) 0.5645(4) 0.3410(2) 0.137(3) Uani 1 1 d . . . . .
C17 C 0.9527(6) 0.6044(5) 0.3514(3) 0.166(5) Uani 1 1 d . . . . .
H17 H 0.9525 0.6225 0.3730 0.199 Uiso 1 1 calc R U . . .
C18 C 0.9962(5) 0.6196(4) 0.3311(3) 0.158(4) Uani 1 1 d D . . . .
C19 C 0.9938(5) 0.5920(5) 0.2998(3) 0.155(4) Uani 1 1 d . . . . .
H19 H 1.0223 0.6000 0.2864 0.186 Uiso 1 1 calc R U . . .
C20 C 0.9526(5) 0.5537(4) 0.2870(2) 0.147(4) Uani 1 1 d . . . . .
C21 C 0.9087(5) 0.5370(4) 0.3091(3) 0.142(4) Uani 1 1 d . . . . .
C22 C 0.9530(4) 0.5288(4) 0.2503(3) 0.153(4) Uani 1 1 d . . . . .
H22A H 0.9253 0.4963 0.2506 0.183 Uiso 1 1 calc R U . . .
H22B H 0.9818 0.5259 0.2502 0.183 Uiso 1 1 calc R U . . .
C23 C 0.9519(5) 0.5529(4) 0.2132(3) 0.147(4) Uani 1 1 d . . . . .
C24 C 0.9935(5) 0.5925(5) 0.2004(3) 0.155(4) Uani 1 1 d . . . . .
H24 H 1.0219 0.6016 0.2145 0.186 Uiso 1 1 calc R U . . .
C25 C 0.9957(5) 0.6192(4) 0.1684(3) 0.158(4) Uani 1 1 d D . . . .
C26 C 0.9524(6) 0.6043(5) 0.1479(3) 0.163(4) Uani 1 1 d . . . . .
H26 H 0.9523 0.6221 0.1262 0.196 Uiso 1 1 calc R U . . .
C27 C 0.9104(4) 0.5642(4) 0.1590(3) 0.138(3) Uani 1 1 d . . . . .
C28 C 0.9099(5) 0.5372(4) 0.1910(3) 0.142(4) Uani 1 1 d . . . . .
C29 C 0.8995(4) 0.3496(4) 0.5082(2) 0.172(4) Uani 1 1 d D U . . .
C59 C 0.8793(14) 0.6170(8) 0.2612(9) 0.238(9) Uani 0.5 1 d D U P A 2
H59 H 0.8737 0.6263 0.2858 0.286 Uiso 0.5 1 calc R U P A 2
C36 C 0.8996(4) 0.5499(5) 0.5082(3) 0.172(4) Uani 1 1 d D U . . .
C43 C 1.0439(4) 0.6616(4) 0.3446(3) 0.195(4) Uani 1 1 d D U . . .
C44 C 1.0493(12) 0.6920(10) 0.3795(7) 0.194(6) Uani 0.5 1 d D U P B 1
H44A H 1.0428 0.6731 0.4032 0.292 Uiso 0.5 1 calc R U P B 1
H44B H 1.0817 0.7190 0.3804 0.292 Uiso 0.5 1 calc R U P B 1
H44C H 1.0268 0.7036 0.3775 0.292 Uiso 0.5 1 calc R U P B 1
C45 C 1.0560(12) 0.7015(9) 0.3158(7) 0.196(6) Uani 0.5 1 d D U P B 1
H45A H 1.0549 0.6900 0.2893 0.294 Uiso 0.5 1 calc R U P B 1
H45B H 1.0331 0.7125 0.3183 0.294 Uiso 0.5 1 calc R U P B 1
H45C H 1.0880 0.7279 0.3212 0.294 Uiso 0.5 1 calc R U P B 1
C46 C 1.0901(9) 0.6596(13) 0.3489(8) 0.201(6) Uani 0.5 1 d D U P B 1
H46A H 1.0922 0.6406 0.3278 0.302 Uiso 0.5 1 calc R U P B 1
H46B H 1.1174 0.6918 0.3477 0.302 Uiso 0.5 1 calc R U P B 1
H46C H 1.0899 0.6452 0.3739 0.302 Uiso 0.5 1 calc R U P B 1
C61 C 0.8852(15) 0.6579(16) 0.1985(11) 0.303(19) Uani 0.5 1 d D U P A 2
H61A H 0.8508 0.6399 0.2021 0.455 Uiso 0.5 1 calc R U P A 2
H61B H 0.8959 0.6919 0.1977 0.455 Uiso 0.5 1 calc R U P A 2
H61C H 0.8936 0.6485 0.1741 0.455 Uiso 0.5 1 calc R U P A 2
C57 C 0.8868(14) 0.6565(14) 0.3010(10) 0.296(16) Uani 0.5 1 d D U P A 1
H57A H 0.8521 0.6388 0.2994 0.444 Uiso 0.5 1 calc R U P A 1
H57B H 0.8970 0.6470 0.3244 0.444 Uiso 0.5 1 calc R U P A 1
H57C H 0.8979 0.6905 0.3021 0.444 Uiso 0.5 1 calc R U P A 1
C50 C 1.0442(4) 0.6621(4) 0.1563(3) 0.181(4) Uani 1 1 d D U . . .
C51 C 1.0626(6) 0.6978(6) 0.1899(4) 0.175(5) Uani 0.75 1 d D U P C 1
H51A H 1.0655 0.6823 0.2133 0.263 Uiso 0.75 1 calc R U P C 1
H51B H 1.0937 0.7246 0.1830 0.263 Uiso 0.75 1 calc R U P C 1
H51C H 1.0404 0.7092 0.1948 0.263 Uiso 0.75 1 calc R U P C 1
C52 C 1.0381(6) 0.6823(6) 0.1180(3) 0.177(5) Uani 0.75 1 d D U P C 1
H52A H 1.0263 0.6576 0.0980 0.266 Uiso 0.75 1 calc R U P C 1
H52B H 1.0155 0.6934 0.1216 0.266 Uiso 0.75 1 calc R U P C 1
H52C H 1.0688 0.7088 0.1099 0.266 Uiso 0.75 1 calc R U P C 1
C53 C 1.0816(6) 0.6472(7) 0.1471(4) 0.187(5) Uani 0.75 1 d D U P C 1
H53A H 1.0875 0.6337 0.1704 0.281 Uiso 0.75 1 calc R U P C 1
H53B H 1.0697 0.6234 0.1263 0.281 Uiso 0.75 1 calc R U P C 1
H53C H 1.1111 0.6750 0.1387 0.281 Uiso 0.75 1 calc R U P C 1
C60 C 0.6667 0.3333 0.3553(3) 0.123(4) Uani 1 3 d S TU P . .
C30 C 0.9364(9) 0.3337(10) 0.4994(10) 0.182(6) Uani 0.5 1 d D U P D 1
H30A H 0.9203 0.3021 0.4877 0.273 Uiso 0.5 1 calc R U P D 1
H30B H 0.9605 0.3562 0.4815 0.273 Uiso 0.5 1 calc R U P D 1
H30C H 0.9517 0.3327 0.5237 0.273 Uiso 0.5 1 calc R U P D 1
C31 C 0.8588(10) 0.3123(9) 0.5346(8) 0.174(6) Uani 0.5 1 d D U P D 1
H31A H 0.8359 0.3227 0.5399 0.262 Uiso 0.5 1 calc R U P D 1
H31B H 0.8429 0.2816 0.5213 0.262 Uiso 0.5 1 calc R U P D 1
H31C H 0.8722 0.3091 0.5591 0.262 Uiso 0.5 1 calc R U P D 1
C32 C 0.9252(9) 0.4000(6) 0.5270(7) 0.165(5) Uani 0.5 1 d D U P D 1
H32A H 0.9021 0.4100 0.5325 0.248 Uiso 0.5 1 calc R U P D 1
H32B H 0.9405 0.3990 0.5512 0.248 Uiso 0.5 1 calc R U P D 1
H32C H 0.9492 0.4225 0.5090 0.248 Uiso 0.5 1 calc R U P D 1
C37 C 0.8624(11) 0.5340(17) 0.5421(8) 0.175(6) Uani 0.5 1 d D U P E 1
H37A H 0.8375 0.5412 0.5352 0.263 Uiso 0.5 1 calc R U P E 1
H37B H 0.8483 0.4999 0.5465 0.263 Uiso 0.5 1 calc R U P E 1
H37C H 0.8782 0.5511 0.5659 0.263 Uiso 0.5 1 calc R U P E 1
C38 C 0.9236(9) 0.6049(7) 0.5040(7) 0.166(5) Uani 0.5 1 d D U P E 1
H38A H 0.8996 0.6135 0.4975 0.250 Uiso 0.5 1 calc R U P E 1
H38B H 0.9389 0.6200 0.5286 0.250 Uiso 0.5 1 calc R U P E 1
H38C H 0.9475 0.6158 0.4834 0.250 Uiso 0.5 1 calc R U P E 1
C39 C 0.9396(10) 0.5389(14) 0.5186(10) 0.180(6) Uani 0.5 1 d D U P E 1
H39A H 0.9260 0.5046 0.5215 0.270 Uiso 0.5 1 calc R U P E 1
H39B H 0.9633 0.5505 0.4978 0.270 Uiso 0.5 1 calc R U P E 1
H39C H 0.9547 0.5547 0.5430 0.270 Uiso 0.5 1 calc R U P E 1
C80 C 0.7648(9) 0.2373(9) 0.4274(6) 0.179(7) Uani 0.5 1 d D U P F 1
H80 H 0.7552 0.2496 0.4483 0.215 Uiso 0.5 1 calc R U P F 1
C81 C 0.8041(14) 0.1945(14) 0.4024(7) 0.232(12) Uani 0.5 1 d D U P F 1
H81A H 0.8196 0.1776 0.4125 0.349 Uiso 0.5 1 calc R U P F 1
H81B H 0.7767 0.1728 0.3866 0.349 Uiso 0.5 1 calc R U P F 1
H81C H 0.8265 0.2212 0.3864 0.349 Uiso 0.5 1 calc R U P F 1
C85 C 0.7700(8) 0.2297(8) 0.4641(6) 0.169(6) Uani 0.5 1 d D U P F 2
H85A H 0.7777 0.2223 0.4897 0.254 Uiso 0.5 1 calc R U P F 2
H85B H 0.7845 0.2641 0.4614 0.254 Uiso 0.5 1 calc R U P F 2
H85C H 0.7356 0.2148 0.4614 0.254 Uiso 0.5 1 calc R U P F 2
C93 C 0.9411(6) 0.4701(11) 0.3565(5) 0.187(11) Uani 0.5 1 d D U P G 1
H93 H 0.9557 0.4765 0.3317 0.224 Uiso 0.5 1 calc R U P G 1
C94 C 1.0196(6) 0.5128(13) 0.3827(7) 0.238(17) Uani 0.5 1 d D U P G 1
H94A H 1.0246 0.5198 0.3549 0.357 Uiso 0.5 1 calc R U P G 1
H94B H 1.0332 0.5425 0.3974 0.357 Uiso 0.5 1 calc R U P G 1
H94C H 1.0349 0.4948 0.3906 0.357 Uiso 0.5 1 calc R U P G 1
C95 C 0.9631(11) 0.4756(15) 0.4308(4) 0.234(16) Uani 0.5 1 d D U P G 1
H95A H 0.9935 0.4949 0.4441 0.352 Uiso 0.5 1 calc R U P G 1
H95B H 0.9398 0.4834 0.4410 0.352 Uiso 0.5 1 calc R U P G 1
H95C H 0.9520 0.4420 0.4354 0.352 Uiso 0.5 1 calc R U P G 1
C40 C 0.8583(11) 0.5456(17) 0.5352(8) 0.175(6) Uani 0.5 1 d D U P E 2
H40A H 0.8435 0.5622 0.5232 0.263 Uiso 0.5 1 calc R U P E 2
H40B H 0.8345 0.5120 0.5386 0.263 Uiso 0.5 1 calc R U P E 2
H40C H 0.8713 0.5597 0.5606 0.263 Uiso 0.5 1 calc R U P E 2
C41 C 0.9389(10) 0.6010(7) 0.4954(9) 0.186(6) Uani 0.5 1 d D U P E 2
H41A H 0.9238 0.6178 0.4839 0.279 Uiso 0.5 1 calc R U P E 2
H41B H 0.9576 0.6186 0.5180 0.279 Uiso 0.5 1 calc R U P E 2
H41C H 0.9597 0.5985 0.4761 0.279 Uiso 0.5 1 calc R U P E 2
C42 C 0.9242(9) 0.5236(10) 0.5265(8) 0.165(5) Uani 0.5 1 d D U P E 2
H42A H 0.9398 0.5392 0.5508 0.248 Uiso 0.5 1 calc R U P E 2
H42B H 0.9004 0.4905 0.5317 0.248 Uiso 0.5 1 calc R U P E 2
H42C H 0.9479 0.5247 0.5083 0.248 Uiso 0.5 1 calc R U P E 2
C84 C 0.8103(16) 0.1835(15) 0.4287(10) 0.260(13) Uani 0.5 1 d D U P F 2
H84A H 0.8183 0.1756 0.4540 0.391 Uiso 0.5 1 calc R U P F 2
H84B H 0.7884 0.1543 0.4150 0.391 Uiso 0.5 1 calc R U P F 2
H84C H 0.8393 0.2014 0.4134 0.391 Uiso 0.5 1 calc R U P F 2
C83 C 0.7781(8) 0.2217(8) 0.3974(5) 0.159(5) Uani 0.5 1 d D U P F 2
H83 H 0.7876 0.2115 0.3750 0.190 Uiso 0.5 1 calc R U P F 2
C90 C 0.9190(5) 0.4596(8) 0.3882(5) 0.156(7) Uani 0.5 1 d D U P G 2
H90 H 0.9015 0.4508 0.4118 0.187 Uiso 0.5 1 calc R U P G 2
C91 C 0.9980(11) 0.5001(19) 0.4250(6) 0.30(3) Uani 0.5 1 d D U P G 2
H91A H 1.0315 0.5170 0.4176 0.444 Uiso 0.5 1 calc R U P G 2
H91B H 0.9909 0.5213 0.4401 0.444 Uiso 0.5 1 calc R U P G 2
H91C H 0.9913 0.4724 0.4407 0.444 Uiso 0.5 1 calc R U P G 2
C92 C 0.9972(8) 0.4988(10) 0.3562(5) 0.172(9) Uani 0.5 1 d D U P G 2
H92A H 1.0308 0.5160 0.3632 0.258 Uiso 0.5 1 calc R U P G 2
H92B H 0.9902 0.4706 0.3411 0.258 Uiso 0.5 1 calc R U P G 2
H92C H 0.9898 0.5195 0.3406 0.258 Uiso 0.5 1 calc R U P G 2
Cl1 Cl 0.6667 0.3333 0.2500 0.148(2) Uani 1 6 d S T P . .
O5 O 0.6667 0.3333 0.4557(10) 0.220(10) Uani 0.5 3 d S T P H 1
C33 C 0.9216(10) 0.3172(9) 0.5016(10) 0.181(7) Uani 0.5 1 d D U P D 2
H33A H 0.8963 0.2847 0.4964 0.272 Uiso 0.5 1 calc R U P D 2
H33B H 0.9433 0.3291 0.4795 0.272 Uiso 0.5 1 calc R U P D 2
H33C H 0.9390 0.3175 0.5249 0.272 Uiso 0.5 1 calc R U P D 2
C34 C 0.8617(9) 0.3279(9) 0.5411(7) 0.167(6) Uani 0.5 1 d D U P D 2
H34A H 0.8379 0.2953 0.5343 0.250 Uiso 0.5 1 calc R U P D 2
H34B H 0.8772 0.3279 0.5655 0.250 Uiso 0.5 1 calc R U P D 2
H34C H 0.8462 0.3469 0.5443 0.250 Uiso 0.5 1 calc R U P D 2
C35 C 0.9386(9) 0.4012(6) 0.5167(8) 0.172(6) Uani 0.5 1 d D U P D 2
H35A H 0.9613 0.4130 0.4951 0.258 Uiso 0.5 1 calc R U P D 2
H35B H 0.9241 0.4212 0.5195 0.258 Uiso 0.5 1 calc R U P D 2
H35C H 0.9551 0.4022 0.5407 0.258 Uiso 0.5 1 calc R U P D 2
C82 C 0.8043(13) 0.1945(13) 0.4650(8) 0.221(11) Uani 0.5 1 d D U P F 1
H82A H 0.8197 0.1778 0.4542 0.332 Uiso 0.5 1 calc R U P F 1
H82B H 0.8270 0.2210 0.4811 0.332 Uiso 0.5 1 calc R U P F 1
H82C H 0.7773 0.1725 0.4810 0.332 Uiso 0.5 1 calc R U P F 1
C62 C 0.9586(12) 0.671(3) 0.2322(18) 0.32(3) Uani 0.25 1 d D U P A 2
O28 O 0.6667 0.3333 0.4884(10) 0.220(10) Uani 0.5 3 d S T P I 2
C47 C 1.0738(8) 0.6387(9) 0.3562(8) 0.189(6) Uani 0.5 1 d D U P B 2
H47A H 1.0610 0.6203 0.3801 0.284 Uiso 0.5 1 calc R U P B 2
H47B H 1.0727 0.6178 0.3354 0.284 Uiso 0.5 1 calc R U P B 2
H47C H 1.1067 0.6636 0.3606 0.284 Uiso 0.5 1 calc R U P B 2
C48 C 1.0309(9) 0.6755(10) 0.3833(6) 0.184(7) Uani 0.5 1 d D U P B 2
H48A H 1.0161 0.6478 0.4005 0.276 Uiso 0.5 1 calc R U P B 2
H48B H 1.0596 0.7006 0.3956 0.276 Uiso 0.5 1 calc R U P B 2
H48C H 1.0086 0.6869 0.3786 0.276 Uiso 0.5 1 calc R U P B 2
C49 C 1.0673(13) 0.6891(11) 0.3072(6) 0.204(8) Uani 0.5 1 d D U P B 2
H49A H 1.0697 0.6679 0.2884 0.306 Uiso 0.5 1 calc R U P B 2
H49B H 1.0481 0.7017 0.2962 0.306 Uiso 0.5 1 calc R U P B 2
H49C H 1.0991 0.7154 0.3132 0.306 Uiso 0.5 1 calc R U P B 2
C54 C 1.0370(18) 0.7046(13) 0.1655(12) 0.183(8) Uani 0.25 1 d D U P C 2
H54A H 1.0195 0.6987 0.1899 0.274 Uiso 0.25 1 calc R U P C 2
H54B H 1.0679 0.7335 0.1679 0.274 Uiso 0.25 1 calc R U P C 2
H54C H 1.0190 0.7086 0.1445 0.274 Uiso 0.25 1 calc R U P C 2
C55 C 1.0714(17) 0.6716(19) 0.1182(8) 0.187(8) Uani 0.25 1 d D U P C 2
H55A H 1.0760 0.6448 0.1122 0.281 Uiso 0.25 1 calc R U P C 2
H55B H 1.0533 0.6756 0.0973 0.281 Uiso 0.25 1 calc R U P C 2
H55C H 1.1023 0.7005 0.1207 0.281 Uiso 0.25 1 calc R U P C 2
C56 C 1.0673(17) 0.657(2) 0.1940(8) 0.190(8) Uani 0.25 1 d D U P C 2
H56A H 1.0460 0.6509 0.2160 0.285 Uiso 0.25 1 calc R U P C 2
H56B H 1.0732 0.6303 0.1912 0.285 Uiso 0.25 1 calc R U P C 2
H56C H 1.0974 0.6861 0.1986 0.285 Uiso 0.25 1 calc R U P C 2
C63 C 0.9534(10) 0.6626(14) 0.2556(8) 0.320(14) Uani 0.75 1 d D U P . .

loop_
_atom_site_aniso_label
_atom_site_aniso_U_11
_atom_site_aniso_U_22
_atom_site_aniso_U_33
_atom_site_aniso_U_23
_atom_site_aniso_U_13
_atom_site_aniso_U_12
La1 0.1536(5) 0.1660(5) 0.0423(3) -0.0037(2) -0.0076(2) 0.0765(4)
La2 0.1846(6) 0.1877(6) 0.0499(3) 0.0002(3) 0.0004(3) 0.0872(5)
La3 0.1632(5) 0.1630(5) 0.0523(3) 0.0012(2) -0.0014(2) 0.0802(4)
O1 0.152(5) 0.194(6) 0.048(3) 0.002(3) -0.008(3) 0.083(4)
O2 0.154(5) 0.174(5) 0.051(3) -0.008(3) -0.006(3) 0.074(4)
O3 0.171(6) 0.158(5) 0.060(3) -0.001(3) -0.014(3) 0.068(5)
O4 0.168(6) 0.165(5) 0.057(3) -0.002(3) 0.012(3) 0.071(5)
O9 0.174(5) 0.180(6) 0.061(3) -0.008(3) -0.012(3) 0.088(4)
O6 0.220(9) 0.190(6) 0.030(3) 0.001(3) 0.000 0.110(5)
O7 0.152(5) 0.160(5) 0.065(3) -0.004(3) -0.009(3) 0.075(4)
O8 0.224(8) 0.231(8) 0.074(4) 0.001(5) -0.001(4) 0.110(7)
C58 0.28(2) 0.246(9) 0.181(15) 0.033(7) -0.014(14) 0.123(9)
Cl10 0.196(2) 0.203(3) 0.0572(11) 0.0011(12) 0.0013(12) 0.100(2)
O11 0.164(5) 0.169(4) 0.055(3) 0.001(3) 0.0002(18) 0.083(3)
O12 0.188(7) 0.189(7) 0.109(4) 0.024(4) -0.028(4) 0.080(5)
O13 0.167(5) 0.159(5) 0.060(3) 0.008(3) 0.007(3) 0.082(4)
O14 0.199(6) 0.199(6) 0.048(3) 0.007(3) -0.006(3) 0.064(5)
N1 0.181(5) 0.236(9) 0.092(3) -0.013(5) -0.014(3) 0.094(5)
N2 0.300(15) 0.227(13) 0.162(15) 0.060(10) -0.007(12) 0.091(11)
N4 0.227(9) 0.221(9) 0.131(5) 0.028(6) -0.035(6) 0.107(7)
N7 0.302(15) 0.221(12) 0.148(13) -0.050(9) -0.021(11) 0.107(11)
C1 0.163(9) 0.186(10) 0.086(6) -0.006(6) -0.011(6) 0.099(8)
C2 0.155(8) 0.157(8) 0.067(5) -0.003(5) -0.003(5) 0.081(7)
C3 0.156(8) 0.195(10) 0.070(6) 0.012(6) -0.018(5) 0.075(8)
C4 0.157(9) 0.187(10) 0.064(5) 0.012(5) -0.009(5) 0.076(8)
C5 0.164(9) 0.174(9) 0.064(5) 0.006(5) -0.011(5) 0.081(8)
C6 0.143(7) 0.168(8) 0.051(4) 0.006(5) -0.010(4) 0.065(7)
C7 0.152(8) 0.173(9) 0.048(4) 0.007(4) 0.000(4) 0.072(7)
C8 0.144(8) 0.182(10) 0.042(4) -0.002(4) -0.001(4) 0.074(8)
C9 0.152(8) 0.159(9) 0.051(4) -0.002(5) -0.012(4) 0.068(7)
C10 0.169(9) 0.182(10) 0.055(5) -0.013(5) -0.003(5) 0.089(8)
C11 0.154(9) 0.193(11) 0.066(5) -0.017(6) -0.003(5) 0.077(8)
C12 0.150(8) 0.200(10) 0.072(6) -0.030(6) -0.014(5) 0.084(7)
C13 0.155(8) 0.172(9) 0.061(5) 0.000(5) -0.001(5) 0.082(8)
C14 0.140(8) 0.174(10) 0.061(5) -0.017(5) -0.004(5) 0.070(7)
C15 0.162(9) 0.153(8) 0.078(6) -0.007(5) -0.003(6) 0.060(7)
C16 0.184(10) 0.146(8) 0.058(5) -0.006(5) -0.017(6) 0.065(8)
C17 0.239(14) 0.172(10) 0.060(5) -0.004(6) -0.016(8) 0.084(10)
C18 0.180(11) 0.199(11) 0.065(6) 0.011(6) -0.002(6) 0.073(9)
C19 0.165(9) 0.214(12) 0.061(5) 0.019(6) -0.005(6) 0.075(9)
C20 0.185(11) 0.178(10) 0.053(5) -0.002(5) -0.025(6) 0.071(9)
C21 0.161(9) 0.163(9) 0.066(5) 0.011(6) -0.016(6) 0.053(8)
C22 0.178(10) 0.180(10) 0.071(5) 0.002(6) -0.002(6) 0.068(8)
C23 0.176(10) 0.168(9) 0.058(5) 0.001(5) 0.026(6) 0.056(8)
C24 0.178(10) 0.205(11) 0.067(6) -0.019(6) 0.003(6) 0.084(10)
C25 0.188(11) 0.180(10) 0.061(5) -0.006(6) 0.014(6) 0.059(9)
C26 0.216(13) 0.192(11) 0.063(5) -0.004(6) 0.002(7) 0.088(11)
C27 0.165(9) 0.153(9) 0.063(5) 0.004(5) 0.016(6) 0.055(8)
C28 0.168(10) 0.167(9) 0.061(5) -0.005(6) 0.021(6) 0.061(8)
C29 0.186(8) 0.224(8) 0.075(5) 0.013(5) -0.023(4) 0.080(6)
C59 0.294(18) 0.244(9) 0.163(13) -0.030(6) -0.015(12) 0.124(8)
C36 0.168(7) 0.258(9) 0.083(5) -0.054(6) -0.030(4) 0.101(6)
C43 0.166(8) 0.229(9) 0.083(4) -0.003(5) -0.006(5) 0.018(7)
C44 0.158(14) 0.228(12) 0.084(5) -0.004(6) -0.004(6) 0.011(11)
C45 0.169(13) 0.228(11) 0.084(6) -0.003(6) -0.004(7) 0.019(9)
C46 0.170(10) 0.240(15) 0.089(8) 0.001(8) -0.002(7) 0.024(11)
C61 0.32(2) 0.33(4) 0.20(2) 0.01(2) -0.031(18) 0.12(3)
C57 0.33(3) 0.30(3) 0.190(19) 0.026(19) 0.003(18) 0.11(3)
C50 0.196(8) 0.201(8) 0.088(4) -0.005(5) 0.009(5) 0.054(6)
C51 0.174(10) 0.197(9) 0.087(5) -0.003(6) 0.017(5) 0.042(8)
C52 0.183(11) 0.199(10) 0.087(5) 0.001(5) 0.016(5) 0.048(9)
C53 0.210(11) 0.223(11) 0.082(6) 0.005(6) 0.018(6) 0.073(10)
C60 0.165(5) 0.165(5) 0.039(6) 0.000 0.000 0.082(3)
C30 0.191(10) 0.231(11) 0.098(13) 0.011(9) -0.019(8) 0.085(8)
C31 0.189(9) 0.227(10) 0.083(10) 0.021(7) -0.019(8) 0.086(7)
C32 0.185(10) 0.224(9) 0.060(9) 0.019(6) -0.022(7) 0.081(6)
C37 0.171(9) 0.269(12) 0.083(9) -0.046(8) -0.028(8) 0.108(8)
C38 0.168(10) 0.258(9) 0.066(9) -0.057(6) -0.032(7) 0.102(7)
C39 0.169(9) 0.264(13) 0.102(12) -0.046(9) -0.027(7) 0.104(9)
C80 0.202(16) 0.198(15) 0.114(5) 0.027(5) -0.033(5) 0.082(14)
C81 0.31(3) 0.30(3) 0.134(6) 0.025(10) -0.034(10) 0.18(3)
C85 0.165(14) 0.149(14) 0.137(6) 0.028(6) -0.027(6) 0.037(11)
C93 0.177(5) 0.26(2) 0.094(4) -0.009(5) -0.009(3) 0.090(5)
C94 0.183(5) 0.36(4) 0.102(7) -0.004(11) -0.011(4) 0.086(6)
C95 0.188(9) 0.36(3) 0.097(4) 0.005(7) -0.011(4) 0.093(13)
C40 0.174(9) 0.269(14) 0.080(10) -0.049(9) -0.028(8) 0.109(9)
C41 0.184(9) 0.257(10) 0.111(14) -0.050(8) -0.011(8) 0.106(7)
C42 0.154(10) 0.238(12) 0.084(10) -0.067(8) -0.043(7) 0.083(9)
C84 0.38(3) 0.35(3) 0.143(9) 0.024(12) -0.038(12) 0.25(3)
C83 0.149(12) 0.151(12) 0.130(5) 0.026(5) -0.030(5) 0.041(10)
C90 0.181(5) 0.217(17) 0.062(3) -0.010(4) -0.014(4) 0.093(6)
C91 0.184(8) 0.51(7) 0.090(5) -0.020(8) -0.016(5) 0.094(10)
C92 0.184(7) 0.23(2) 0.089(5) -0.013(8) -0.011(5) 0.093(8)
Cl1 0.205(4) 0.205(4) 0.0334(19) 0.000 0.000 0.1024(18)
O5 0.274(15) 0.274(15) 0.111(16) 0.000 0.000 0.137(7)
C33 0.186(11) 0.221(10) 0.106(14) 0.019(8) -0.010(9) 0.078(8)
C34 0.180(9) 0.225(10) 0.070(8) 0.015(7) -0.029(7) 0.082(8)
C35 0.182(9) 0.223(9) 0.085(12) 0.015(6) -0.030(7) 0.081(6)
C82 0.28(3) 0.27(2) 0.133(6) 0.028(10) -0.036(10) 0.16(2)
C62 0.303(15) 0.41(8) 0.16(2) 0.01(3) -0.016(11) 0.120(12)
O28 0.274(15) 0.274(15) 0.111(16) 0.000 0.000 0.137(7)
C47 0.145(13) 0.208(15) 0.092(8) 0.000(8) -0.006(8) -0.003(12)
C48 0.135(15) 0.203(15) 0.085(5) -0.008(6) -0.010(7) -0.013(13)
C49 0.181(15) 0.240(16) 0.092(6) 0.009(9) 0.007(8) 0.032(12)
C54 0.19(2) 0.202(12) 0.092(8) -0.008(8) 0.007(10) 0.053(15)
C55 0.203(18) 0.212(18) 0.090(6) -0.005(8) 0.011(9) 0.061(16)
C56 0.211(18) 0.22(2) 0.089(6) -0.007(7) 0.008(7) 0.072(17)
C63 0.301(15) 0.41(3) 0.165(16) 0.012(15) -0.017(11) 0.112(11)

loop_
_atom_type_symbol
_atom_type_description
_atom_type_scat_dispersion_real
_atom_type_scat_dispersion_imag
_atom_type_scat_source
C C 0.0181 0.0091 'International Tables Vol C Tables 4.2.6.8 and 6.1.1.4'
H H 0.0000 0.0000 'International Tables Vol C Tables 4.2.6.8 and 6.1.1.4'
Cl Cl 0.3639 0.7018 'International Tables Vol C Tables 4.2.6.8 and 6.1.1.4'
La La -1.4094 9.0376 'International Tables Vol C Tables 4.2.6.8 and 6.1.1.4'
N N 0.0311 0.0180 'International Tables Vol C Tables 4.2.6.8 and 6.1.1.4'
O O 0.0492 0.0322 'International Tables Vol C Tables 4.2.6.8 and 6.1.1.4'

loop_
_geom_angle_atom_site_label_1
_geom_angle_atom_site_label_2
_geom_angle_atom_site_label_3
_geom_angle
_geom_angle_site_symmetry_1
_geom_angle_site_symmetry_3
_geom_angle_publ_flag
La2 La1 La3 125.00(2) 6 2_655 ?
O1 La1 La2 84.80(15) . 6 ?
O1 La1 La3 93.72(16) . 2_655 ?
O1 La1 O2 87.5(2) . . ?
O1 La1 O3 157.93(19) . . ?
O1 La1 O4 79.8(2) . 6 ?
O1 La1 O6 132.16(17) . . ?
O1 La1 O7 68.78(19) . . ?
O1 La1 O13 118.5(2) . 2_655 ?
O2 La1 La2 157.89(15) . 6 ?
O2 La1 La3 34.95(14) . 2_655 ?
O2 La1 O3 79.3(2) . . ?
O2 La1 O4 158.07(19) . 6 ?
O2 La1 O6 131.97(16) . . ?
O2 La1 O7 118.6(2) . . ?
O2 La1 O13 69.08(19) . 2_655 ?
O3 La1 La2 113.61(14) . 6 ?
O3 La1 La3 85.58(17) . 2_655 ?
O4 La1 La2 38.66(15) 6 6 ?
O4 La1 La3 162.44(16) 6 2_655 ?
O4 La1 O3 106.5(2) 6 . ?
O9 La1 La2 114.65(17) . 6 ?
O9 La1 La3 120.00(16) . 2_655 ?
O9 La1 O1 85.2(2) . . ?
O9 La1 O2 85.2(2) . . ?
O9 La1 O3 76.2(2) . . ?
O9 La1 O4 76.0(2) . 6 ?
O9 La1 O6 118.6(3) . . ?
O9 La1 O7 142.5(2) . . ?
O9 La1 O13 142.9(2) . 2_655 ?
O6 La1 La2 48.15(4) . 6 ?
O6 La1 La3 105.82(18) . 2_655 ?
O6 La1 O3 68.59(17) . . ?
O6 La1 O4 68.47(17) . 6 ?
O7 La1 La2 39.39(14) . 6 ?
O7 La1 La3 89.21(15) . 2_655 ?
O7 La1 O3 133.19(18) . . ?
O7 La1 O4 73.2(2) . 6 ?
O7 La1 O6 68.3(2) . . ?
O13 La1 La2 96.65(13) 2_655 6 ?
O13 La1 La3 37.84(12) 2_655 2_655 ?
O13 La1 O3 73.1(2) 2_655 . ?
O13 La1 O4 132.80(18) 2_655 6 ?
O13 La1 O6 68.0(2) 2_655 . ?
O13 La1 O7 74.6(2) 2_655 . ?
O3 La2 O4 86.3(2) . . ?
O3 La2 O6 66.6(2) . . ?
O3 La2 O7 131.6(2) . 6 ?
O3 La2 Cl10 95.57(17) . . ?
O3 La2 Cl10 155.93(19) . 5_655 ?
O3 La2 O13 78.2(2) . 2_655 ?
O4 La2 O6 66.4(2) . . ?
O4 La2 O7 78.3(2) . 6 ?
O4 La2 Cl10 156.04(19) . . ?
O4 La2 Cl10 95.88(17) . 5_655 ?
O4 La2 O13 131.1(2) . 2_655 ?
O6 La2 Cl10 135.99(12) . 5_655 ?
O6 La2 Cl10 135.95(12) . . ?
O7 La2 O6 65.2(2) 6 . ?
O7 La2 Cl10 116.43(16) 6 . ?
O7 La2 Cl10 71.98(16) 6 5_655 ?
O8 La2 O3 80.9(3) . . ?
O8 La2 O4 81.0(3) . . ?
O8 La2 O6 134.3(3) . . ?
O8 La2 O7 139.3(2) . 6 ?
O8 La2 Cl10 75.8(2) . . ?
O8 La2 Cl10 75.9(2) . 5_655 ?
O8 La2 O13 139.6(2) . 2_655 ?
Cl10 La2 Cl10 72.98(7) . 5_655 ?
O13 La2 O6 64.9(2) 2_655 . ?
O13 La2 O7 78.41(19) 2_655 6 ?
O13 La2 Cl10 116.45(16) 2_655 5_655 ?
O13 La2 Cl10 72.32(16) 2_655 . ?
O1 La3 O2 149.37(18) . 3_665 ?
O1 La3 O7 67.04(18) . . ?
O1 La3 Cl10 92.35(16) . 3_665 ?
O1 La3 O11 72.4(2) . . ?
O1 La3 O11 120.6(2) . 3_665 ?
O1 La3 O12 76.5(2) . . ?
O1 La3 O13 141.84(17) . . ?
O1 La3 O14 78.7(2) . . ?
O2 La3 O7 141.85(17) 3_665 . ?
O2 La3 Cl10 91.97(16) 3_665 3_665 ?
O2 La3 O11 72.8(2) 3_665 3_665 ?
O2 La3 O11 120.9(2) 3_665 . ?
O2 La3 O12 76.5(2) 3_665 . ?
O2 La3 O13 67.12(18) 3_665 . ?
O2 La3 O14 79.0(2) 3_665 . ?
O7 La3 Cl10 69.01(15) . 3_665 ?
O7 La3 O11 99.24(19) . 3_665 ?
O7 La3 O11 69.41(19) . . ?
O7 La3 O13 75.11(19) . . ?
O11 La3 Cl10 138.34(13) 3_665 3_665 ?
O11 La3 Cl10 138.40(13) . 3_665 ?
O11 La3 O11 49.7(3) 3_665 . ?
O12 La3 O7 122.8(2) . . ?
O12 La3 Cl10 70.2(2) . 3_665 ?
O12 La3 O11 137.6(2) . 3_665 ?
O12 La3 O11 137.4(2) . . ?
O12 La3 O13 123.1(2) . . ?
O12 La3 O14 70.9(3) . . ?
O13 La3 Cl10 69.05(15) . 3_665 ?
O13 La3 O11 69.30(19) . 3_665 ?
O13 La3 O11 99.12(19) . . ?
O14 La3 O7 136.3(2) . . ?
O14 La3 Cl10 141.0(2) . 3_665 ?
O14 La3 O11 75.1(2) . 3_665 ?
O14 La3 O11 75.1(2) . . ?
O14 La3 O13 136.3(2) . . ?
La1 O1 La3 111.7(2) . . ?
C7 O1 La1 122.6(6) . . ?
C7 O1 La3 125.7(6) . . ?
La1 O2 La3 111.5(2) . 2_655 ?
C14 O2 La1 122.1(6) . . ?
C14 O2 La3 126.4(6) . 2_655 ?
La2 O3 La1 99.2(3) . . ?
C21 O3 La1 132.5(6) . . ?
C21 O3 La2 127.9(6) . . ?
La2 O4 La1 99.2(3) . 6 ?
C28 O4 La1 132.1(5) . 6 ?
C28 O4 La2 128.4(6) . . ?
C93 O9 La1 144.7(8) . . ?
C90 O9 La1 151.2(10) . . ?
La1 O6 La1 176.2(5) 6 . ?
La1 O6 La2 89.70(5) 6 . ?
La1 O6 La2 89.72(4) 6 6 ?
La1 O6 La2 89.72(5) . . ?
La1 O6 La2 89.70(4) . 6 ?
La2 O6 La2 162.6(4) 6 . ?
La1 O7 La3 105.37(19) . . ?
La2 O7 La1 99.2(2) 6 . ?
La2 O7 La3 123.6(3) 6 . ?
C58 O8 La2 149.3(15) . . ?
C59 O8 La2 156.6(17) . . ?
O8 C58 H58 129.2 . . ?
O8 C58 N2 102(2) . . ?
N2 C58 H58 129.2 . . ?
La2 Cl10 La2 93.82(7) . 5_655 ?
La2 Cl10 La3 94.55(9) . 2_655 ?
La2 Cl10 La3 94.45(9) 5_655 2_655 ?
La3 O11 La3 169.3(3) 2_655 . ?
C60 O11 La3 95.4(3) 3_665 2_655 ?
C60 O11 La3 94.9(3) . . ?
C60 O11 La3 95.4(3) 2_655 2_655 ?
C60 O11 La3 94.9(3) 3_665 . ?
C60 O11 La3 94.9(3) 2_655 . ?
C60 O11 La3 95.4(3) . 2_655 ?
C60 O11 C60 0.0(10) 2_655 . ?
C60 O11 C60 0.0(10) . 3_665 ?
C60 O11 C60 0.0(10) 2_655 3_665 ?
C80 O12 La3 142.8(12) . . ?
C83 O12 La3 151.0(10) . . ?
La1 O13 La3 105.05(18) 3_665 . ?
La2 O13 La1 99.5(2) 3_665 3_665 ?
La2 O13 La3 123.1(3) 3_665 . ?
C93 N1 C94 113.2(13) . . ?
C95 N1 C93 138.2(18) . . ?
C95 N1 C94 107.9(15) . . ?
C90 N1 C91 127.8(16) . . ?
C90 N1 C92 120.5(13) . . ?
C92 N1 C91 111.7(17) . . ?
C57 N2 C58 117(2) . . ?
C57 N2 C63 133(3) . . ?
C63 N2 C58 110(2) . . ?
C80 N4 C81 120.4(16) . . ?
C80 N4 C82 142(2) . . ?
C84 N4 C85 142.4(19) . . ?
C83 N4 C85 111.3(16) . . ?
C83 N4 C84 106.0(19) . . ?
C82 N4 C81 98(2) . . ?
C59 N7 C63 89(2) . . ?
C61 N7 C59 120(2) . . ?
C61 N7 C62 121(3) . . ?
C61 N7 C63 150(3) . . ?
C62 N7 C59 119(3) . . ?
C62 N7 C63 32(3) . . ?
H1A C1 H1B 107.6 . . ?
C2 C1 H1A 108.6 . . ?
C2 C1 H1B 108.6 . . ?
C2 C1 C27 114.5(9) . 6 ?
C27 C1 H1A 108.6 6 . ?
C27 C1 H1B 108.6 6 . ?
C3 C2 C1 119.5(10) . . ?
C3 C2 C7 119.9(9) . . ?
C7 C2 C1 120.6(8) . . ?
C2 C3 H3 120.3 . . ?
C2 C3 C4 119.4(11) . . ?
C4 C3 H3 120.3 . . ?
C3 C4 C29 118.8(11) . . ?
C5 C4 C3 120.3(8) . . ?
C5 C4 C29 120.8(10) . . ?
C4 C5 H5 119.3 . . ?
C4 C5 C6 121.4(10) . . ?
C6 C5 H5 119.3 . . ?
C5 C6 C7 119.0(11) . . ?
C5 C6 C8 119.0(9) . . ?
C7 C6 C8 121.7(8) . . ?
O1 C7 C2 121.7(8) . . ?
O1 C7 C6 119.1(10) . . ?
C2 C7 C6 119.1(8) . . ?
C6 C8 H8A 109.6 . . ?
C6 C8 H8B 109.6 . . ?
H8A C8 H8B 108.1 . . ?
C9 C8 C6 110.4(9) . . ?
C9 C8 H8A 109.6 . . ?
C9 C8 H8B 109.6 . . ?
C10 C9 C8 119.8(9) . . ?
C10 C9 C14 118.6(11) . . ?
C14 C9 C8 121.5(8) . . ?
C9 C10 H10 119.0 . . ?
C11 C10 C9 121.9(9) . . ?
C11 C10 H10 119.0 . . ?
C10 C11 C12 120.4(8) . . ?
C10 C11 C36 119.8(10) . . ?
C12 C11 C36 119.7(11) . . ?
C11 C12 H12 120.9 . . ?
C13 C12 C11 118.2(11) . . ?
C13 C12 H12 120.9 . . ?
C12 C13 C14 120.5(9) . . ?
C12 C13 C15 116.5(11) . . ?
C14 C13 C15 122.9(9) . . ?
O2 C14 C9 121.4(10) . . ?
O2 C14 C13 118.7(9) . . ?
C9 C14 C13 119.9(8) . . ?
C13 C15 H15A 108.5 . . ?
C13 C15 H15B 108.5 . . ?
C13 C15 C16 115.0(9) . . ?
H15A C15 H15B 107.5 . . ?
C16 C15 H15A 108.5 . . ?
C16 C15 H15B 108.5 . . ?
C17 C16 C15 117.3(10) . . ?
C17 C16 C21 121.6(12) . . ?
C21 C16 C15 121.0(11) . . ?
C16 C17 H17 118.7 . . ?
C16 C17 C18 122.5(11) . . ?
C18 C17 H17 118.7 . . ?
C17 C18 C43 123.0(11) . . ?
C19 C18 C17 115.7(11) . . ?
C19 C18 C43 121.1(12) . . ?
C18 C19 H19 118.1 . . ?
C20 C19 C18 123.7(12) . . ?
C20 C19 H19 118.1 . . ?
C19 C20 C21 120.0(10) . . ?
C19 C20 C22 119.5(12) . . ?
C21 C20 C22 120.5(11) . . ?
O3 C21 C16 123.7(11) . . ?
O3 C21 C20 120.1(10) . . ?
C16 C21 C20 116.2(11) . . ?
C20 C22 H22A 108.5 . . ?
C20 C22 H22B 108.5 . . ?
C20 C22 C23 115.0(10) . . ?
H22A C22 H22B 107.5 . . ?
C23 C22 H22A 108.5 . . ?
C23 C22 H22B 108.5 . . ?
C24 C23 C22 118.9(11) . . ?
C24 C23 C28 118.5(10) . . ?
C28 C23 C22 122.5(11) . . ?
C23 C24 H24 118.2 . . ?
C25 C24 C23 123.6(12) . . ?
C25 C24 H24 118.2 . . ?
C24 C25 C26 116.7(11) . . ?
C24 C25 C50 119.3(12) . . ?
C26 C25 C50 124.0(11) . . ?
C25 C26 H26 119.2 . . ?
C27 C26 C25 121.6(11) . . ?
C27 C26 H26 119.2 . . ?
C26 C27 C1 117.6(10) . 6 ?
C26 C27 C28 120.1(11) . . ?
C28 C27 C1 122.3(11) . 6 ?
O4 C28 C23 119.7(10) . . ?
O4 C28 C27 120.9(11) . . ?
C27 C28 C23 119.3(11) . . ?
C30 C29 C4 111.1(15) . . ?
C30 C29 C31 110.4(15) . . ?
C30 C29 C32 109.4(14) . . ?
C31 C29 C4 106.6(16) . . ?
C32 C29 C4 107.1(14) . . ?
C32 C29 C31 112.2(13) . . ?
C33 C29 C4 110.2(16) . . ?
C34 C29 C4 109.5(15) . . ?
C34 C29 C33 109.0(14) . . ?
C35 C29 C4 104.3(14) . . ?
C35 C29 C33 110.9(15) . . ?
C35 C29 C34 113.0(14) . . ?
O8 C59 N7 108(2) . . ?
O8 C59 H59 126.1 . . ?
N7 C59 H59 126.1 . . ?
C11 C36 C37 111.1(18) . . ?
C11 C36 C40 106.7(17) . . ?
C11 C36 C41 105.6(14) . . ?
C38 C36 C11 113.0(12) . . ?
C38 C36 C37 108(2) . . ?
C39 C36 C11 107.5(16) . . ?
C39 C36 C37 110.5(18) . . ?
C39 C36 C38 106.7(19) . . ?
C41 C36 C40 118(2) . . ?
C42 C36 C11 106.1(13) . . ?
C42 C36 C40 111.1(18) . . ?
C42 C36 C41 108.8(19) . . ?
C18 C43 C46 124.3(18) . . ?
C18 C43 C47 104.5(14) . . ?
C44 C43 C18 123.8(16) . . ?
C44 C43 C45 93.6(18) . . ?
C44 C43 C46 99(2) . . ?
C45 C43 C18 106.1(15) . . ?
C45 C43 C46 104.8(19) . . ?
C48 C43 C18 102.7(12) . . ?
C48 C43 C47 104.4(19) . . ?
C49 C43 C18 104.6(15) . . ?
C49 C43 C47 104(2) . . ?
C49 C43 C48 133(2) . . ?
C43 C44 H44A 109.5 . . ?
C43 C44 H44B 109.5 . . ?
C43 C44 H44C 109.5 . . ?
H44A C44 H44B 109.5 . . ?
H44A C44 H44C 109.5 . . ?
H44B C44 H44C 109.5 . . ?
C43 C45 H45A 109.5 . . ?
C43 C45 H45B 109.5 . . ?
C43 C45 H45C 109.5 . . ?
H45A C45 H45B 109.5 . . ?
H45A C45 H45C 109.5 . . ?
H45B C45 H45C 109.5 . . ?
C43 C46 H46A 109.5 . . ?
C43 C46 H46B 109.5 . . ?
C43 C46 H46C 109.5 . . ?
H46A C46 H46B 109.5 . . ?
H46A C46 H46C 109.5 . . ?
H46B C46 H46C 109.5 . . ?
N7 C61 H61A 109.5 . . ?
N7 C61 H61B 109.5 . . ?
N7 C61 H61C 109.5 . . ?
H61A C61 H61B 109.5 . . ?
H61A C61 H61C 109.5 . . ?
H61B C61 H61C 109.5 . . ?
N2 C57 H57A 109.5 . . ?
N2 C57 H57B 109.5 . . ?
N2 C57 H57C 109.5 . . ?
H57A C57 H57B 109.5 . . ?
H57A C57 H57C 109.5 . . ?
H57B C57 H57C 109.5 . . ?
C25 C50 C56 90(2) . . ?
C51 C50 C25 108.3(9) . . ?
C51 C50 C53 108.6(12) . . ?
C52 C50 C25 109.2(10) . . ?
C52 C50 C51 114.2(12) . . ?
C52 C50 C53 104.4(11) . . ?
C53 C50 C25 112.2(12) . . ?
C54 C50 C25 102(2) . . ?
C54 C50 C56 103.0(19) . . ?
C55 C50 C25 130(2) . . ?
C55 C50 C54 109(2) . . ?
C55 C50 C56 118(2) . . ?
C50 C51 H51A 109.5 . . ?
C50 C51 H51B 109.5 . . ?
C50 C51 H51C 109.5 . . ?
H51A C51 H51B 109.5 . . ?
H51A C51 H51C 109.5 . . ?
H51B C51 H51C 109.5 . . ?
C50 C52 H52A 109.5 . . ?
C50 C52 H52B 109.5 . . ?
C50 C52 H52C 109.5 . . ?
H52A C52 H52B 109.5 . . ?
H52A C52 H52C 109.5 . . ?
H52B C52 H52C 109.5 . . ?
C50 C53 H53A 109.5 . . ?
C50 C53 H53B 109.5 . . ?
C50 C53 H53C 109.5 . . ?
H53A C53 H53B 109.5 . . ?
H53A C53 H53C 109.5 . . ?
H53B C53 H53C 109.5 . . ?
La3 C60 La3 119.956(17) 3_665 2_655 ?
O11 C60 La3 178.8(8) 3_665 2_655 ?
O11 C60 La3 178.8(8) . 3_665 ?
O11 C60 La3 59.8(3) . 2_655 ?
O11 C60 La3 60.2(3) 3_665 3_665 ?
O11 C60 La3 60.2(3) 2_655 2_655 ?
O11 C60 La3 59.8(3) 2_655 3_665 ?
O11 C60 O11 120.004(8) . 2_655 ?
O11 C60 O11 120.000(8) 3_665 2_655 ?
O11 C60 O11 119.996(7) . 3_665 ?
C60 C60 La3 179(10) 3_665 2_655 ?
C60 C60 La3 30(10) 2_655 3_665 ?
C60 C60 La3 90(6) 2_655 2_655 ?
C60 C60 La3 60(10) 3_665 3_665 ?
C60 C60 O11 90(10) 2_655 3_665 ?
C60 C60 O11 150(10) 2_655 . ?
C60 C60 O11 120(10) 3_665 . ?
C60 C60 O11 0(10) 3_665 3_665 ?
C60 C60 O11 30(10) 2_655 2_655 ?
C60 C60 O11 120(10) 3_665 2_655 ?
C60 C60 C60 0(10) 3_665 2_655 ?
C29 C30 H30A 109.5 . . ?
C29 C30 H30B 109.5 . . ?
C29 C30 H30C 109.5 . . ?
H30A C30 H30B 109.5 . . ?
H30A C30 H30C 109.5 . . ?
H30B C30 H30C 109.5 . . ?
C29 C31 H31A 109.5 . . ?
C29 C31 H31B 109.5 . . ?
C29 C31 H31C 109.5 . . ?
H31A C31 H31B 109.5 . . ?
H31A C31 H31C 109.5 . . ?
H31B C31 H31C 109.5 . . ?
C29 C32 H32A 109.5 . . ?
C29 C32 H32B 109.5 . . ?
C29 C32 H32C 109.5 . . ?
H32A C32 H32B 109.5 . . ?
H32A C32 H32C 109.5 . . ?
H32B C32 H32C 109.5 . . ?
C36 C37 H37A 109.5 . . ?
C36 C37 H37B 109.5 . . ?
C36 C37 H37C 109.5 . . ?
H37A C37 H37B 109.5 . . ?
H37A C37 H37C 109.5 . . ?
H37B C37 H37C 109.5 . . ?
C36 C38 H38A 109.5 . . ?
C36 C38 H38B 109.5 . . ?
C36 C38 H38C 109.5 . . ?
H38A C38 H38B 109.5 . . ?
H38A C38 H38C 109.5 . . ?
H38B C38 H38C 109.5 . . ?
C36 C39 H39A 109.5 . . ?
C36 C39 H39B 109.5 . . ?
C36 C39 H39C 109.5 . . ?
H39A C39 H39B 109.5 . . ?
H39A C39 H39C 109.5 . . ?
H39B C39 H39C 109.5 . . ?
O12 C80 N4 118.6(17) . . ?
O12 C80 H80 120.7 . . ?
N4 C80 H80 120.7 . . ?
N4 C81 H81A 109.5 . . ?
N4 C81 H81B 109.5 . . ?
N4 C81 H81C 109.5 . . ?
H81A C81 H81B 109.5 . . ?
H81A C81 H81C 109.5 . . ?
H81B C81 H81C 109.5 . . ?
N4 C85 H85A 109.5 . . ?
N4 C85 H85B 109.5 . . ?
N4 C85 H85C 109.5 . . ?
H85A C85 H85B 109.5 . . ?
H85A C85 H85C 109.5 . . ?
H85B C85 H85C 109.5 . . ?
O9 C93 N1 119.1(16) . . ?
O9 C93 H93 120.5 . . ?
N1 C93 H93 120.5 . . ?
N1 C94 H94A 109.5 . . ?
N1 C94 H94B 109.5 . . ?
N1 C94 H94C 109.5 . . ?
H94A C94 H94B 109.5 . . ?
H94A C94 H94C 109.5 . . ?
H94B C94 H94C 109.5 . . ?
N1 C95 H95A 109.5 . . ?
N1 C95 H95B 109.5 . . ?
N1 C95 H95C 109.5 . . ?
H95A C95 H95B 109.5 . . ?
H95A C95 H95C 109.5 . . ?
H95B C95 H95C 109.5 . . ?
C36 C40 H40A 109.5 . . ?
C36 C40 H40B 109.5 . . ?
C36 C40 H40C 109.5 . . ?
H40A C40 H40B 109.5 . . ?
H40A C40 H40C 109.5 . . ?
H40B C40 H40C 109.5 . . ?
C36 C41 H41A 109.5 . . ?
C36 C41 H41B 109.5 . . ?
C36 C41 H41C 109.5 . . ?
H41A C41 H41B 109.5 . . ?
H41A C41 H41C 109.5 . . ?
H41B C41 H41C 109.5 . . ?
C36 C42 H42A 109.5 . . ?
C36 C42 H42B 109.5 . . ?
C36 C42 H42C 109.5 . . ?
H42A C42 H42B 109.5 . . ?
H42A C42 H42C 109.5 . . ?
H42B C42 H42C 109.5 . . ?
N4 C84 H84A 109.5 . . ?
N4 C84 H84B 109.5 . . ?
N4 C84 H84C 109.5 . . ?
H84A C84 H84B 109.5 . . ?
H84A C84 H84C 109.5 . . ?
H84B C84 H84C 109.5 . . ?
O12 C83 N4 119.0(17) . . ?
O12 C83 H83 120.5 . . ?
N4 C83 H83 120.5 . . ?
O9 C90 N1 123.9(14) . . ?
O9 C90 H90 118.0 . . ?
N1 C90 H90 118.0 . . ?
N1 C91 H91A 109.5 . . ?
N1 C91 H91B 109.5 . . ?
N1 C91 H91C 109.5 . . ?
H91A C91 H91B 109.5 . . ?
H91A C91 H91C 109.5 . . ?
H91B C91 H91C 109.5 . . ?
N1 C92 H92A 109.5 . . ?
N1 C92 H92B 109.5 . . ?
N1 C92 H92C 109.5 . . ?
H92A C92 H92B 109.5 . . ?
H92A C92 H92C 109.5 . . ?
H92B C92 H92C 109.5 . . ?
C29 C33 H33A 109.5 . . ?
C29 C33 H33B 109.5 . . ?
C29 C33 H33C 109.5 . . ?
H33A C33 H33B 109.5 . . ?
H33A C33 H33C 109.5 . . ?
H33B C33 H33C 109.5 . . ?
C29 C34 H34A 109.5 . . ?
C29 C34 H34B 109.5 . . ?
C29 C34 H34C 109.5 . . ?
H34A C34 H34B 109.5 . . ?
H34A C34 H34C 109.5 . . ?
H34B C34 H34C 109.5 . . ?
C29 C35 H35A 109.5 . . ?
C29 C35 H35B 109.5 . . ?
C29 C35 H35C 109.5 . . ?
H35A C35 H35B 109.5 . . ?
H35A C35 H35C 109.5 . . ?
H35B C35 H35C 109.5 . . ?
N4 C82 H82A 109.5 . . ?
N4 C82 H82B 109.5 . . ?
N4 C82 H82C 109.5 . . ?
H82A C82 H82B 109.5 . . ?
H82A C82 H82C 109.5 . . ?
H82B C82 H82C 109.5 . . ?
C43 C47 H47A 109.5 . . ?
C43 C47 H47B 109.5 . . ?
C43 C47 H47C 109.5 . . ?
H47A C47 H47B 109.5 . . ?
H47A C47 H47C 109.5 . . ?
H47B C47 H47C 109.5 . . ?
C43 C48 H48A 109.5 . . ?
C43 C48 H48B 109.5 . . ?
C43 C48 H48C 109.5 . . ?
H48A C48 H48B 109.5 . . ?
H48A C48 H48C 109.5 . . ?
H48B C48 H48C 109.5 . . ?
C43 C49 H49A 109.5 . . ?
C43 C49 H49B 109.5 . . ?
C43 C49 H49C 109.5 . . ?
H49A C49 H49B 109.5 . . ?
H49A C49 H49C 109.5 . . ?
H49B C49 H49C 109.5 . . ?
C50 C54 H54A 109.5 . . ?
C50 C54 H54B 109.5 . . ?
C50 C54 H54C 109.5 . . ?
H54A C54 H54B 109.5 . . ?
H54A C54 H54C 109.5 . . ?
H54B C54 H54C 109.5 . . ?
C50 C55 H55A 109.5 . . ?
C50 C55 H55B 109.5 . . ?
C50 C55 H55C 109.5 . . ?
H55A C55 H55B 109.5 . . ?
H55A C55 H55C 109.5 . . ?
H55B C55 H55C 109.5 . . ?
C50 C56 H56A 109.5 . . ?
C50 C56 H56B 109.5 . . ?
C50 C56 H56C 109.5 . . ?
H56A C56 H56B 109.5 . . ?
H56A C56 H56C 109.5 . . ?
H56B C56 H56C 109.5 . . ?

loop_
_geom_bond_atom_site_label_1
_geom_bond_atom_site_label_2
_geom_bond_distance
_geom_bond_site_symmetry_2
_geom_bond_publ_flag
La1 La2 3.8055(8) 6 ?
La1 La3 4.0734(8) 2_655 ?
La1 O1 2.415(6) . ?
La1 O2 2.422(6) . ?
La1 O3 2.589(7) . ?
La1 O4 2.587(7) 6 ?
La1 O9 2.400(7) . ?
La1 O6 2.5539(5) . ?
La1 O7 2.549(6) . ?
La1 O13 2.544(6) 2_655 ?
La2 O3 2.406(7) . ?
La2 O4 2.408(6) . ?
La2 O6 2.8349(18) . ?
La2 O7 2.447(6) 6 ?
La2 O8 2.397(12) . ?
La2 Cl10 2.972(3) 5_655 ?
La2 Cl10 2.968(3) . ?
La2 O13 2.443(6) 2_655 ?
La3 O1 2.507(7) . ?
La3 O2 2.507(6) 3_665 ?
La3 O7 2.573(6) . ?
La3 Cl10 3.054(3) 3_665 ?
La3 O11 2.630(6) . ?
La3 O11 2.619(6) 3_665 ?
La3 O12 2.508(9) . ?
La3 O13 2.588(6) . ?
La3 O14 2.543(6) . ?
O1 C7 1.364(10) . ?
O2 La3 2.507(6) 2_655 ?
O2 C14 1.364(10) . ?
O3 C21 1.328(12) . ?
O4 La1 2.587(7) 6 ?
O4 C28 1.350(12) . ?
O9 C93 1.217(16) . ?
O9 C90 1.151(13) . ?
O6 La1 2.5539(5) 6 ?
O6 La2 2.8347(17) 6 ?
O7 La2 2.446(6) 6 ?
O8 C58 1.219(18) . ?
O8 C59 1.210(18) . ?
C58 H58 0.9500 . ?
C58 N2 1.462(18) . ?
Cl10 La2 2.972(3) 5_655 ?
Cl10 La3 3.054(3) 2_655 ?
O11 La3 2.619(6) 2_655 ?
O11 C60 1.273(7) . ?
O11 C60 1.273(7) 2_655 ?
O11 C60 1.273(7) 3_665 ?
O12 C80 1.203(16) . ?
O12 C83 1.206(17) . ?
O13 La1 2.544(6) 3_665 ?
O13 La2 2.443(6) 3_665 ?
N1 C93 1.414(11) . ?
N1 C94 1.453(12) . ?
N1 C95 1.412(12) . ?
N1 C90 1.416(12) . ?
N1 C91 1.440(12) . ?
N1 C92 1.426(11) . ?
N2 C57 1.418(17) . ?
N2 C63 1.420(17) . ?
N4 C80 1.401(12) . ?
N4 C81 1.448(12) . ?
N4 C85 1.442(12) . ?
N4 C84 1.440(12) . ?
N4 C83 1.392(11) . ?
N4 C82 1.416(12) . ?
N7 C59 1.451(18) . ?
N7 C61 1.434(18) . ?
N7 C62 1.436(18) . ?
N7 C63 1.58(4) . ?
C1 H1A 0.9900 . ?
C1 H1B 0.9900 . ?
C1 C2 1.507(13) . ?
C1 C27 1.541(15) 6 ?
C2 C3 1.408(12) . ?
C2 C7 1.419(14) . ?
C3 H3 0.9500 . ?
C3 C4 1.435(15) . ?
C4 C5 1.378(15) . ?
C4 C29 1.569(11) . ?
C5 H5 0.9500 . ?
C5 C6 1.391(12) . ?
C6 C7 1.445(13) . ?
C6 C8 1.506(14) . ?
C8 H8A 0.9900 . ?
C8 H8B 0.9900 . ?
C8 C9 1.456(13) . ?
C9 C10 1.397(13) . ?
C9 C14 1.414(13) . ?
C10 H10 0.9500 . ?
C10 C11 1.390(15) . ?
C11 C12 1.435(15) . ?
C11 C36 1.569(11) . ?
C12 H12 0.9500 . ?
C12 C13 1.409(13) . ?
C13 C14 1.434(14) . ?
C13 C15 1.515(13) . ?
C15 H15A 0.9900 . ?
C15 H15B 0.9900 . ?
C15 C16 1.562(15) . ?
C16 C17 1.376(15) . ?
C16 C21 1.395(15) . ?
C17 H17 0.9500 . ?
C17 C18 1.429(17) . ?
C18 C19 1.382(16) . ?
C18 C43 1.541(12) . ?
C19 H19 0.9500 . ?
C19 C20 1.371(15) . ?
C20 C21 1.466(16) . ?
C20 C22 1.504(14) . ?
C22 H22A 0.9900 . ?
C22 H22B 0.9900 . ?
C22 C23 1.508(14) . ?
C23 C24 1.395(15) . ?
C23 C28 1.423(15) . ?
C24 H24 0.9500 . ?
C24 C25 1.384(16) . ?
C25 C26 1.428(17) . ?
C25 C50 1.555(11) . ?
C26 H26 0.9500 . ?
C26 C27 1.392(15) . ?
C27 C1 1.541(15) 6 ?
C27 C28 1.405(15) . ?
C29 C30 1.560(14) . ?
C29 C31 1.566(14) . ?
C29 C32 1.561(14) . ?
C29 C33 1.563(14) . ?
C29 C34 1.560(14) . ?
C29 C35 1.547(14) . ?
C59 H59 0.9500 . ?
C36 C37 1.573(15) . ?
C36 C38 1.564(15) . ?
C36 C39 1.557(15) . ?
C36 C40 1.583(14) . ?
C36 C41 1.574(15) . ?
C36 C42 1.569(15) . ?
C43 C44 1.513(15) . ?
C43 C45 1.523(15) . ?
C43 C46 1.546(15) . ?
C43 C47 1.548(15) . ?
C43 C48 1.536(14) . ?
C43 C49 1.536(14) . ?
C44 H44A 0.9800 . ?
C44 H44B 0.9800 . ?
C44 H44C 0.9800 . ?
C45 H45A 0.9800 . ?
C45 H45B 0.9800 . ?
C45 H45C 0.9800 . ?
C46 H46A 0.9800 . ?
C46 H46B 0.9800 . ?
C46 H46C 0.9800 . ?
C61 H61A 0.9800 . ?
C61 H61B 0.9800 . ?
C61 H61C 0.9800 . ?
C57 H57A 0.9800 . ?
C57 H57B 0.9800 . ?
C57 H57C 0.9800 . ?
C50 C51 1.535(10) . ?
C50 C52 1.529(11) . ?
C50 C53 1.553(11) . ?
C50 C54 1.551(12) . ?
C50 C55 1.524(12) . ?
C50 C56 1.555(12) . ?
C51 H51A 0.9800 . ?
C51 H51B 0.9800 . ?
C51 H51C 0.9800 . ?
C52 H52A 0.9800 . ?
C52 H52B 0.9800 . ?
C52 H52C 0.9800 . ?
C53 H53A 0.9800 . ?
C53 H53B 0.9800 . ?
C53 H53C 0.9800 . ?
C60 La3 3.0182(7) 2_655 ?
C60 La3 3.0182(7) 3_665 ?
C60 O11 1.273(7) 3_665 ?
C60 O11 1.273(7) 2_655 ?
C60 C60 0.00(2) 2_655 ?
C60 C60 0.00(2) 3_665 ?
C30 H30A 0.9800 . ?
C30 H30B 0.9800 . ?
C30 H30C 0.9800 . ?
C31 H31A 0.9800 . ?
C31 H31B 0.9800 . ?
C31 H31C 0.9800 . ?
C32 H32A 0.9800 . ?
C32 H32B 0.9800 . ?
C32 H32C 0.9800 . ?
C37 H37A 0.9800 . ?
C37 H37B 0.9800 . ?
C37 H37C 0.9800 . ?
C38 H38A 0.9800 . ?
C38 H38B 0.9800 . ?
C38 H38C 0.9800 . ?
C39 H39A 0.9800 . ?
C39 H39B 0.9800 . ?
C39 H39C 0.9800 . ?
C80 H80 0.9500 . ?
C81 H81A 0.9800 . ?
C81 H81B 0.9800 . ?
C81 H81C 0.9800 . ?
C85 H85A 0.9800 . ?
C85 H85B 0.9800 . ?
C85 H85C 0.9800 . ?
C93 H93 0.9500 . ?
C94 H94A 0.9800 . ?
C94 H94B 0.9800 . ?
C94 H94C 0.9800 . ?
C95 H95A 0.9800 . ?
C95 H95B 0.9800 . ?
C95 H95C 0.9800 . ?
C40 H40A 0.9800 . ?
C40 H40B 0.9800 . ?
C40 H40C 0.9800 . ?
C41 H41A 0.9800 . ?
C41 H41B 0.9800 . ?
C41 H41C 0.9800 . ?
C42 H42A 0.9800 . ?
C42 H42B 0.9800 . ?
C42 H42C 0.9800 . ?
C84 H84A 0.9800 . ?
C84 H84B 0.9800 . ?
C84 H84C 0.9800 . ?
C83 H83 0.9500 . ?
C90 H90 0.9500 . ?
C91 H91A 0.9800 . ?
C91 H91B 0.9800 . ?
C91 H91C 0.9800 . ?
C92 H92A 0.9800 . ?
C92 H92B 0.9800 . ?
C92 H92C 0.9800 . ?
C33 H33A 0.9800 . ?
C33 H33B 0.9800 . ?
C33 H33C 0.9800 . ?
C34 H34A 0.9800 . ?
C34 H34B 0.9800 . ?
C34 H34C 0.9800 . ?
C35 H35A 0.9800 . ?
C35 H35B 0.9800 . ?
C35 H35C 0.9800 . ?
C82 H82A 0.9800 . ?
C82 H82B 0.9800 . ?
C82 H82C 0.9800 . ?
C47 H47A 0.9800 . ?
C47 H47B 0.9800 . ?
C47 H47C 0.9800 . ?
C48 H48A 0.9800 . ?
C48 H48B 0.9800 . ?
C48 H48C 0.9800 . ?
C49 H49A 0.9800 . ?
C49 H49B 0.9800 . ?
C49 H49C 0.9800 . ?
C54 H54A 0.9800 . ?
C54 H54B 0.9800 . ?
C54 H54C 0.9800 . ?
C55 H55A 0.9800 . ?
C55 H55B 0.9800 . ?
C55 H55C 0.9800 . ?
C56 H56A 0.9800 . ?
C56 H56B 0.9800 . ?
C56 H56C 0.9800 . ?

loop_
_geom_torsion_atom_site_label_1
_geom_torsion_atom_site_label_2
_geom_torsion_atom_site_label_3
_geom_torsion_atom_site_label_4
_geom_torsion
_geom_torsion_site_symmetry_1
_geom_torsion_site_symmetry_2
_geom_torsion_site_symmetry_3
_geom_torsion_site_symmetry_4
_geom_torsion_publ_flag
La1 O1 C7 C2 -93.0(10) . . . . ?
La1 O1 C7 C6 84.5(9) . . . . ?
La1 O2 C14 C9 -83.5(10) . . . . ?
La1 O2 C14 C13 96.1(10) . . . . ?
La1 O3 C21 C16 -77.4(14) . . . . ?
La1 O3 C21 C20 104.2(9) . . . . ?
La1 O4 C28 C23 -104.8(9) 6 . . . ?
La1 O4 C28 C27 79.4(13) 6 . . . ?
La1 O9 C93 N1 178.9(8) . . . . ?
La1 O9 C90 N1 -178.9(9) . . . . ?
La2 O3 C21 C16 94.1(10) . . . . ?
La2 O3 C21 C20 -84.3(12) . . . . ?
La2 O4 C28 C23 83.0(13) . . . . ?
La2 O4 C28 C27 -92.9(10) . . . . ?
La2 O8 C58 N2 161(2) . . . . ?
La2 O8 C59 N7 -163(3) . . . . ?
La3 O1 C7 C2 87.7(10) . . . . ?
La3 O1 C7 C6 -94.8(10) . . . . ?
La3 O2 C14 C9 92.3(11) 2_655 . . . ?
La3 O2 C14 C13 -88.1(9) 2_655 . . . ?
La3 O11 C60 La3 -177.2(3) . . . 2_655 ?
La3 O11 C60 O11 178.6(9) 2_655 . . 3_665 ?
La3 O11 C60 O11 -1.4(11) 2_655 . . 2_655 ?
La3 O11 C60 O11 -178.6(9) . . . 2_655 ?
La3 O11 C60 O11 1.4(11) . . . 3_665 ?
La3 O11 C60 C60 -178.6(3) . . . 2_655 ?
La3 O11 C60 C60 -1.4(5) 2_655 . . 2_655 ?
La3 O11 C60 C60 1(100) . . . 3_665 ?
La3 O11 C60 C60 179(100) 2_655 . . 3_665 ?
La3 O12 C80 N4 179.3(9) . . . . ?
La3 O12 C83 N4 -179.4(11) . . . . ?
O8 C58 N2 C57 -88(3) . . . . ?
O8 C58 N2 C63 94(3) . . . . ?
C1 C2 C3 C4 -177.9(10) . . . . ?
C1 C2 C7 O1 1.1(15) . . . . ?
C1 C2 C7 C6 -176.4(9) . . . . ?
C1 C27 C28 O4 1.9(15) 6 . . . ?
C1 C27 C28 C23 -174.0(10) 6 . . . ?
C2 C3 C4 C5 -0.1(17) . . . . ?
C2 C3 C4 C29 175.3(10) . . . . ?
C3 C2 C7 O1 -175.3(9) . . . . ?
C3 C2 C7 C6 7.3(15) . . . . ?
C3 C4 C5 C6 -4.3(17) . . . . ?
C3 C4 C29 C30 10.7(17) . . . . ?
C3 C4 C29 C31 -109.5(15) . . . . ?
C3 C4 C29 C32 130.2(14) . . . . ?
C3 C4 C29 C33 -9.7(17) . . . . ?
C3 C4 C29 C34 -129.5(15) . . . . ?
C3 C4 C29 C35 109.3(15) . . . . ?
C4 C5 C6 C7 10.1(16) . . . . ?
C4 C5 C6 C8 -175.4(10) . . . . ?
C5 C4 C29 C30 -173.9(15) . . . . ?
C5 C4 C29 C31 65.8(17) . . . . ?
C5 C4 C29 C32 -54.4(16) . . . . ?
C5 C4 C29 C33 165.7(14) . . . . ?
C5 C4 C29 C34 45.9(17) . . . . ?
C5 C4 C29 C35 -75.3(15) . . . . ?
C5 C6 C7 O1 170.9(9) . . . . ?
C5 C6 C7 C2 -11.5(14) . . . . ?
C5 C6 C8 C9 81.9(10) . . . . ?
C6 C8 C9 C10 -81.2(11) . . . . ?
C6 C8 C9 C14 103.9(10) . . . . ?
C7 C2 C3 C4 -1.5(16) . . . . ?
C7 C6 C8 C9 -103.8(10) . . . . ?
C8 C6 C7 O1 -3.4(14) . . . . ?
C8 C6 C7 C2 174.1(9) . . . . ?
C8 C9 C10 C11 177.2(10) . . . . ?
C8 C9 C14 O2 3.4(15) . . . . ?
C8 C9 C14 C13 -176.2(10) . . . . ?
C9 C10 C11 C12 2.1(17) . . . . ?
C9 C10 C11 C36 178.8(10) . . . . ?
C10 C9 C14 O2 -171.6(9) . . . . ?
C10 C9 C14 C13 8.8(15) . . . . ?
C10 C11 C12 C13 2.4(16) . . . . ?
C10 C11 C36 C37 -46(2) . . . . ?
C10 C11 C36 C38 -167.9(14) . . . . ?
C10 C11 C36 C39 74.6(18) . . . . ?
C10 C11 C36 C40 -66(2) . . . . ?
C10 C11 C36 C41 168.2(16) . . . . ?
C10 C11 C36 C42 52.7(17) . . . . ?
C11 C12 C13 C14 -1.2(15) . . . . ?
C11 C12 C13 C15 178.1(10) . . . . ?
C12 C11 C36 C37 130.2(18) . . . . ?
C12 C11 C36 C38 8.8(17) . . . . ?
C12 C11 C36 C39 -108.7(17) . . . . ?
C12 C11 C36 C40 110.9(19) . . . . ?
C12 C11 C36 C41 -15.2(18) . . . . ?
C12 C11 C36 C42 -130.6(15) . . . . ?
C12 C13 C14 O2 176.0(9) . . . . ?
C12 C13 C14 C9 -4.5(15) . . . . ?
C12 C13 C15 C16 81.7(12) . . . . ?
C13 C15 C16 C17 -87.1(12) . . . . ?
C13 C15 C16 C21 97.0(11) . . . . ?
C14 C9 C10 C11 -7.8(16) . . . . ?
C14 C13 C15 C16 -99.0(12) . . . . ?
C15 C13 C14 O2 -3.3(15) . . . . ?
C15 C13 C14 C9 176.3(10) . . . . ?
C15 C16 C17 C18 -177.5(10) . . . . ?
C15 C16 C21 O3 -4.0(15) . . . . ?
C15 C16 C21 C20 174.5(9) . . . . ?
C16 C17 C18 C19 0.7(17) . . . . ?
C16 C17 C18 C43 -174.4(11) . . . . ?
C17 C16 C21 O3 -179.7(10) . . . . ?
C17 C16 C21 C20 -1.3(15) . . . . ?
C17 C18 C19 C20 3.3(18) . . . . ?
C17 C18 C43 C44 -3(3) . . . . ?
C17 C18 C43 C45 -108.4(18) . . . . ?
C17 C18 C43 C46 130.3(17) . . . . ?
C17 C18 C43 C47 113.5(16) . . . . ?
C17 C18 C43 C48 5(2) . . . . ?
C17 C18 C43 C49 -137.0(19) . . . . ?
C18 C19 C20 C21 -6.3(18) . . . . ?
C18 C19 C20 C22 174.0(11) . . . . ?
C19 C18 C43 C44 -177(2) . . . . ?
C19 C18 C43 C45 76.8(19) . . . . ?
C19 C18 C43 C46 -44.5(19) . . . . ?
C19 C18 C43 C47 -61.4(16) . . . . ?
C19 C18 C43 C48 -170.2(18) . . . . ?
C19 C18 C43 C49 48(2) . . . . ?
C19 C20 C21 O3 -176.4(10) . . . . ?
C19 C20 C21 C16 5.0(15) . . . . ?
C19 C20 C22 C23 -79.6(15) . . . . ?
C20 C22 C23 C24 77.5(15) . . . . ?
C20 C22 C23 C28 -101.5(13) . . . . ?
C21 C16 C17 C18 -1.6(17) . . . . ?
C21 C20 C22 C23 100.7(13) . . . . ?
C22 C20 C21 O3 3.3(16) . . . . ?
C22 C20 C21 C16 -175.3(10) . . . . ?
C22 C23 C24 C25 -175.2(11) . . . . ?
C22 C23 C28 O4 -2.6(16) . . . . ?
C22 C23 C28 C27 173.4(10) . . . . ?
C23 C24 C25 C26 -0.3(18) . . . . ?
C23 C24 C25 C50 -178.7(11) . . . . ?
C24 C23 C28 O4 178.5(10) . . . . ?
C24 C23 C28 C27 -5.6(16) . . . . ?
C24 C25 C26 C27 -1.5(17) . . . . ?
C24 C25 C50 C51 -61.0(17) . . . . ?
C24 C25 C50 C52 174.1(12) . . . . ?
C24 C25 C50 C53 58.8(14) . . . . ?
C24 C25 C50 C54 -112(2) . . . . ?
C24 C25 C50 C55 121(3) . . . . ?
C24 C25 C50 C56 -8(2) . . . . ?
C25 C26 C27 C1 177.7(10) . . . 6 ?
C25 C26 C27 C28 -0.3(17) . . . . ?
C26 C25 C50 C51 120.7(14) . . . . ?
C26 C25 C50 C52 -4.2(17) . . . . ?
C26 C25 C50 C53 -119.5(13) . . . . ?
C26 C25 C50 C54 70(2) . . . . ?
C26 C25 C50 C55 -58(3) . . . . ?
C26 C25 C50 C56 173(2) . . . . ?
C26 C27 C28 O4 179.8(10) . . . . ?
C26 C27 C28 C23 3.9(16) . . . . ?
C27 C1 C2 C3 -81.5(12) 6 . . . ?
C27 C1 C2 C7 102.1(11) 6 . . . ?
C28 C23 C24 C25 3.9(17) . . . . ?
C29 C4 C5 C6 -179.7(10) . . . . ?
C36 C11 C12 C13 -174.2(9) . . . . ?
C43 C18 C19 C20 178.5(11) . . . . ?
C61 N7 C59 O8 80(4) . . . . ?
C50 C25 C26 C27 176.8(11) . . . . ?
C60 O11 C60 La3 -179(100) 3_665 . . 2_655 ?
C60 O11 C60 La3 1(100) 2_655 . . 2_655 ?
C60 O11 C60 O11 0(100) 2_655 . . 2_655 ?
C60 O11 C60 O11 180(100) 2_655 . . 3_665 ?
C60 O11 C60 O11 0(100) 3_665 . . 3_665 ?
C60 O11 C60 O11 -180(100) 3_665 . . 2_655 ?
C60 O11 C60 C60 0(100) 2_655 . . 3_665 ?
C60 O11 C60 C60 0(100) 3_665 . . 2_655 ?
C81 N4 C80 O12 2(4) . . . . ?
C85 N4 C83 O12 1(3) . . . . ?
C94 N1 C93 O9 -176(3) . . . . ?
C95 N1 C93 O9 16(5) . . . . ?
C84 N4 C83 O12 176(3) . . . . ?
C91 N1 C90 O9 179(3) . . . . ?
C92 N1 C90 O9 -1(3) . . . . ?
C82 N4 C80 O12 -178(3) . . . . ?
C62 N7 C59 O8 -101(4) . . . . ?
C63 N7 C59 O8 -110(3) . . . . ?

loop_
_smtbx_masks_void_nr
_smtbx_masks_void_average_x
_smtbx_masks_void_average_y
_smtbx_masks_void_average_z
_smtbx_masks_void_volume
_smtbx_masks_void_count_electrons
_smtbx_masks_void_content
1 -0.475 0.251 -0.097 16211.1 1013.3 '24 DMF'
